data_7016624
loop_
_publ_author_name
'Stephenson, Andrew'
'Ward, Michael D.'

_publ_section_title
;
 Molecular squares, cubes and chains from self-assembly of
 bis-bidentate bridging ligands with transition metal dications.
;
_journal_issue 40
_journal_name_full 'Dalton transactions (Cambridge, England : 2003)'
_journal_page_first 10360
_journal_page_last 10369
_journal_paper_doi 10.1039/c1dt10263j
_journal_volume 40
_journal_year 2011
_chemical_formula_sum 'C132 H108 B8 Cu4 F32 N36 S6'
_chemical_formula_weight 3339.54
_chemical_name_systematic
;
?
;
_space_group_IT_number 15
_symmetry_cell_setting monoclinic
_symmetry_space_group_name_Hall '-C 2yc'
_symmetry_space_group_name_H-M 'C 1 2/c 1'
_atom_sites_solution_hydrogens geom
_atom_sites_solution_primary direct
_atom_sites_solution_secondary difmap
_audit_creation_method SHELXL-97
_cell_angle_alpha 90.00
_cell_angle_beta 125.747(2)
_cell_angle_gamma 90.00
_cell_formula_units_Z 8
_cell_length_a 54.137(9)
_cell_length_b 18.521(3)
_cell_length_c 43.001(12)
_cell_measurement_reflns_used 7158
_cell_measurement_temperature 100(2)
_cell_measurement_theta_max 18.07
_cell_measurement_theta_min 2.20
_cell_volume 34993(13)
_computing_cell_refinement 'Bruker SAINT'
_computing_data_collection 'Bruker APEX2'
_computing_data_reduction 'Bruker SAINT'
_computing_molecular_graphics 'Bruker SHELXTL'
_computing_publication_material 'Bruker SHELXTL'
_computing_structure_refinement 'SHELXL-97 (Sheldrick, 2008)'
_computing_structure_solution 'SHELXS-97 (Sheldrick, 2008)'
_diffrn_ambient_temperature 100(2)
_diffrn_measured_fraction_theta_full 1.000
_diffrn_measured_fraction_theta_max 1.000
_diffrn_measurement_device_type 'Bruker APEX-II CCD'
_diffrn_measurement_method '\f and \w scans'
_diffrn_radiation_monochromator graphite
_diffrn_radiation_source 'fine-focus sealed tube'
_diffrn_radiation_type MoK\a
_diffrn_radiation_wavelength 0.71073
_diffrn_reflns_av_R_equivalents 0.1015
_diffrn_reflns_av_sigmaI/netI 0.1399
_diffrn_reflns_limit_h_max 58
_diffrn_reflns_limit_h_min -58
_diffrn_reflns_limit_k_max 19
_diffrn_reflns_limit_k_min -19
_diffrn_reflns_limit_l_max 46
_diffrn_reflns_limit_l_min -45
_diffrn_reflns_number 98835
_diffrn_reflns_theta_full 22.50
_diffrn_reflns_theta_max 22.50
_diffrn_reflns_theta_min 0.93
_exptl_absorpt_coefficient_mu 0.638
_exptl_absorpt_correction_T_max 0.9390
_exptl_absorpt_correction_T_min 0.7844
_exptl_absorpt_correction_type multi-scan
_exptl_absorpt_process_details sadabs
_exptl_crystal_colour green
_exptl_crystal_density_diffrn 1.268
_exptl_crystal_density_method 'not measured'
_exptl_crystal_description needle
_exptl_crystal_F_000 13536
_exptl_crystal_size_max 0.40
_exptl_crystal_size_mid 0.10
_exptl_crystal_size_min 0.10
_refine_diff_density_max 1.166
_refine_diff_density_min -0.664
_refine_diff_density_rms 0.116
_refine_ls_extinction_method none
_refine_ls_goodness_of_fit_ref 0.937
_refine_ls_hydrogen_treatment constr
_refine_ls_matrix_type full
_refine_ls_number_parameters 1411
_refine_ls_number_reflns 22867
_refine_ls_number_restraints 1834
_refine_ls_restrained_S_all 0.917
_refine_ls_R_factor_all 0.1810
_refine_ls_R_factor_gt 0.1071
_refine_ls_shift/su_max 0.000
_refine_ls_shift/su_mean 0.000
_refine_ls_structure_factor_coef Fsqd
_refine_ls_weighting_details 'calc w=1/[\s^2^(Fo^2^)+(0.1881P)^2^+0.0000P] where P=(Fo^2^+2Fc^2^)/3'
_refine_ls_weighting_scheme calc
_refine_ls_wR_factor_gt 0.2885
_refine_ls_wR_factor_ref 0.3222
_reflns_number_gt 9299
_reflns_number_total 22867
_reflns_threshold_expression >2sigma(I)
_cod_data_source_file c1dt10263j.txt
_cod_data_source_block imw1464
_cod_depositor_comments
;
The following automatic conversions were performed:

'_symmetry_cell_setting' value 'Monoclinic' changed to 'monoclinic'
according to /home/saulius/struct/CIF-dictionaries/cif_core.dic
dictionary named 'cif_core.dic' version 2.4.1 from 2010-06-29.

Automatic conversion script
Id: cif_fix_values 1715 2011-07-08 13:25:40Z adriana 
;
_cod_original_sg_symbol_H-M C2/c
_cod_database_code 7016624

loop_
_symmetry_equiv_pos_as_xyz
'x, y, z'
'-x, y, -z+1/2'
'x+1/2, y+1/2, z'
'-x+1/2, y+1/2, -z+1/2'
'-x, -y, -z'
'x, -y, z-1/2'
'-x+1/2, -y+1/2, -z'
'x+1/2, -y+1/2, z-1/2'

loop_
_atom_site_label
_atom_site_type_symbol
_atom_site_fract_x
_atom_site_fract_y
_atom_site_fract_z
_atom_site_U_iso_or_equiv
_atom_site_adp_type
_atom_site_occupancy
_atom_site_symmetry_multiplicity
_atom_site_calc_flag
_atom_site_refinement_flags
Cu1 Cu 0.18589(3) 0.18756(6) 0.31494(4) 0.0659(4) Uani 1 1 d .
Cu2 Cu 0.24884(3) 0.20350(6) 0.13444(3) 0.0540(4) Uani 1 1 d .
Cu3 Cu 0.45718(3) 0.17452(8) 0.31653(4) 0.0686(4) Uani 1 1 d .
Cu4 Cu 0.38712(4) 0.24671(8) 0.51278(4) 0.0796(5) Uani 1 1 d .
N11A N 0.14434(13) 0.2151(3) 0.3038(2) 0.0749(10) Uani 1 1 d GU
C12A C 0.14228(13) 0.2623(3) 0.32728(18) 0.0759(11) Uani 1 1 d GU
H12A H 0.1601 0.2842 0.3485 0.091 Uiso 1 1 calc R
C13A C 0.11410(16) 0.2775(3) 0.3197(2) 0.0767(11) Uani 1 1 d GU
H13A H 0.1127 0.3098 0.3358 0.092 Uiso 1 1 calc R
C14A C 0.08796(13) 0.2455(4) 0.2886(2) 0.0767(10) Uani 1 1 d GU
H14A H 0.0687 0.2559 0.2834 0.092 Uiso 1 1 calc R
C15A C 0.09002(13) 0.1983(4) 0.26505(18) 0.0757(10) Uani 1 1 d GU
H15A H 0.0722 0.1764 0.2438 0.091 Uiso 1 1 calc R
C16A C 0.11820(16) 0.1831(3) 0.27264(19) 0.0744(9) Uani 1 1 d GU
N21A N 0.14788(14) 0.0901(3) 0.2284(2) 0.0715(8) Uani 1 1 d GU
N22A N 0.15031(13) 0.1357(3) 0.25665(17) 0.0718(9) Uani 1 1 d GU
C23A C 0.12120(16) 0.1397(4) 0.2495(2) 0.0730(9) Uani 1 1 d GU
C24A C 0.10077(12) 0.0967(4) 0.2168(2) 0.0732(9) Uani 1 1 d GU
H24A H 0.0798 0.0897 0.2056 0.088 Uiso 1 1 calc R
C25A C 0.11726(16) 0.0661(3) 0.20378(17) 0.0727(9) Uani 1 1 d GU
H25A H 0.1092 0.0349 0.1824 0.087 Uiso 1 1 calc R
C26A C 0.1716(3) 0.0877(5) 0.2241(3) 0.0708(8) Uani 1 1 d U
H26A H 0.1686 0.0463 0.2077 0.085 Uiso 1 1 calc R
H26B H 0.1913 0.0811 0.2494 0.085 Uiso 1 1 calc R
N31A N 0.21576(13) 0.1743(3) 0.07793(13) 0.0676(10) Uani 1 1 d GU
C32A C 0.22250(12) 0.1286(3) 0.05821(17) 0.0683(10) Uani 1 1 d GU
H32A H 0.2419 0.1063 0.0712 0.082 Uiso 1 1 calc R
C33A C 0.20081(16) 0.1154(3) 0.01943(17) 0.0699(10) Uani 1 1 d GU
H33A H 0.2054 0.0841 0.0060 0.084 Uiso 1 1 calc R
C34A C 0.17236(14) 0.1479(4) 0.00036(13) 0.0715(10) Uani 1 1 d GU
H34A H 0.1575 0.1389 -0.0262 0.086 Uiso 1 1 calc R
C35A C 0.16561(12) 0.1937(3) 0.02007(18) 0.0711(10) Uani 1 1 d GU
H35A H 0.1462 0.2159 0.0070 0.085 Uiso 1 1 calc R
C36A C 0.18731(15) 0.2069(3) 0.05886(18) 0.0687(9) Uani 1 1 d GU
N41A N 0.18979(14) 0.3031(3) 0.13221(14) 0.0659(8) Uani 1 1 d GU
N42A N 0.20143(13) 0.2527(3) 0.11892(17) 0.0660(9) Uani 1 1 d GU
C43A C 0.18157(16) 0.2518(3) 0.07826(17) 0.0674(8) Uani 1 1 d GU
C44A C 0.15766(14) 0.3016(4) 0.06643(14) 0.0675(9) Uani 1 1 d GU
H44A H 0.1412 0.3119 0.0407 0.081 Uiso 1 1 calc R
C45A C 0.16273(14) 0.3333(3) 0.09977(19) 0.0669(9) Uani 1 1 d GU
H45A H 0.1502 0.3686 0.1003 0.080 Uiso 1 1 calc R
C46A C 0.2004(3) 0.3095(5) 0.1705(3) 0.0652(8) Uani 1 1 d U
H46A H 0.1969 0.3596 0.1751 0.078 Uiso 1 1 calc R
H46B H 0.2226 0.3008 0.1870 0.078 Uiso 1 1 calc R
C51A C 0.1722(2) 0.1563(5) 0.2063(3) 0.0698(9) Uani 1 1 d DU
C52A C 0.1504(2) 0.2099(5) 0.1890(3) 0.0687(9) Uani 1 1 d DU
H52A H 0.1316 0.2072 0.1860 0.082 Uiso 1 1 calc R
C53A C 0.1587(2) 0.2691(5) 0.1763(3) 0.0678(9) Uani 1 1 d DU
H53A H 0.1466 0.3112 0.1650 0.081 Uiso 1 1 calc R
C54A C 0.1859(2) 0.2596(5) 0.1818(3) 0.0663(8) Uani 1 1 d DU
S55A S 0.20150(6) 0.17759(14) 0.20297(8) 0.0595(7) Uani 1 1 d D
N11B N 0.25703(15) 0.2888(3) 0.11176(17) 0.0678(9) Uani 1 1 d GU
C12B C 0.23852(14) 0.3496(3) 0.09954(19) 0.0688(9) Uani 1 1 d GU
H12B H 0.2262 0.3579 0.1082 0.083 Uiso 1 1 calc R
C13B C 0.23810(15) 0.3983(3) 0.07462(19) 0.0694(10) Uani 1 1 d GU
H13B H 0.2254 0.4398 0.0663 0.083 Uiso 1 1 calc R
C14B C 0.25618(16) 0.3862(3) 0.06192(18) 0.0695(10) Uani 1 1 d GU
H14B H 0.2559 0.4194 0.0449 0.083 Uiso 1 1 calc R
C15B C 0.27469(15) 0.3254(3) 0.07413(19) 0.0686(9) Uani 1 1 d GU
H15B H 0.2870 0.3171 0.0654 0.082 Uiso 1 1 calc R
C16B C 0.27511(14) 0.2767(3) 0.09905(19) 0.0677(8) Uani 1 1 d GU
N21B N 0.30617(15) 0.1016(3) 0.13651(18) 0.0679(8) Uani 1 1 d GU
N22B N 0.28773(14) 0.1617(3) 0.13110(19) 0.0674(8) Uani 1 1 d GU
C23B C 0.29124(16) 0.2151(3) 0.1103(2) 0.0672(8) Uani 1 1 d GU
C24B C 0.31185(17) 0.1880(3) 0.1028(2) 0.0676(8) Uani 1 1 d GU
H24B H 0.3183 0.2125 0.0893 0.081 Uiso 1 1 calc R
C25B C 0.32107(15) 0.1179(3) 0.1190(2) 0.0680(8) Uani 1 1 d GU
H25B H 0.3348 0.0872 0.1183 0.082 Uiso 1 1 calc R
C26B C 0.3065(2) 0.0401(5) 0.1542(3) 0.0688(9) Uani 1 1 d U
H26C H 0.3039 -0.0021 0.1385 0.083 Uiso 1 1 calc R
H26D H 0.2889 0.0410 0.1557 0.083 Uiso 1 1 calc R
N31B N 0.45569(16) 0.2806(3) 0.3267(2) 0.0780(10) Uani 1 1 d GU
C32B C 0.47517(14) 0.3339(4) 0.3300(2) 0.0795(10) Uani 1 1 d GU
H32B H 0.4897 0.3228 0.3250 0.095 Uiso 1 1 calc R
C33B C 0.47345(15) 0.4036(3) 0.3407(2) 0.0810(11) Uani 1 1 d GU
H33B H 0.4868 0.4400 0.3429 0.097 Uiso 1 1 calc R
C34B C 0.45225(17) 0.4199(3) 0.3480(2) 0.0811(11) Uani 1 1 d GU
H34B H 0.4511 0.4675 0.3553 0.097 Uiso 1 1 calc R
C35B C 0.43277(15) 0.3666(4) 0.3447(2) 0.0797(10) Uani 1 1 d GU
H35B H 0.4183 0.3777 0.3497 0.096 Uiso 1 1 calc R
C36B C 0.43449(15) 0.2969(3) 0.3340(2) 0.0778(9) Uani 1 1 d GU
N41B N 0.39852(16) 0.1282(3) 0.3146(2) 0.0731(9) Uani 1 1 d GDU
N42B N 0.41969(14) 0.1772(4) 0.3168(2) 0.0741(9) Uani 1 1 d GU
C43B C 0.41519(17) 0.2458(3) 0.3275(2) 0.0757(9) Uani 1 1 d GU
C44B C 0.39124(17) 0.2392(3) 0.3319(2) 0.0753(9) Uani 1 1 d GU
H44B H 0.3835 0.2767 0.3390 0.090 Uiso 1 1 calc R
C45B C 0.38094(14) 0.1665(4) 0.3239(2) 0.0739(9) Uani 1 1 d GU
H45B H 0.3651 0.1469 0.3246 0.089 Uiso 1 1 calc R
C46B C 0.3960(3) 0.0572(5) 0.3060(3) 0.0721(10) Uani 1 1 d DU
H46C H 0.3863 0.0322 0.3167 0.086 Uiso 1 1 calc R
H46D H 0.4166 0.0366 0.3184 0.086 Uiso 1 1 calc R
C51B C 0.3358(2) 0.0307(5) 0.1947(3) 0.0691(10) Uani 1 1 d DU
C52B C 0.3586(2) -0.0170(5) 0.2065(3) 0.0696(10) Uani 1 1 d DU
H52B H 0.3588 -0.0502 0.1898 0.084 Uiso 1 1 calc R
C53B C 0.3822(2) -0.0125(5) 0.2462(3) 0.0702(10) Uani 1 1 d DU
H53B H 0.3992 -0.0442 0.2593 0.084 Uiso 1 1 calc R
C54B C 0.3776(2) 0.0431(5) 0.2636(3) 0.0704(10) Uani 1 1 d DU
S55B S 0.34328(7) 0.08563(14) 0.23140(9) 0.0660(8) Uani 1 1 d D
N11C N 0.24227(14) 0.1157(3) 0.15708(16) 0.0591(9) Uani 1 1 d GU
C12C C 0.22153(13) 0.0608(3) 0.13576(12) 0.0607(10) Uani 1 1 d GU
H12C H 0.2097 0.0620 0.1086 0.073 Uiso 1 1 calc R
C13C C 0.21815(13) 0.0042(3) 0.15423(16) 0.0614(10) Uani 1 1 d GU
H13C H 0.2040 -0.0333 0.1397 0.074 Uiso 1 1 calc R
C14C C 0.23553(14) 0.0025(3) 0.19401(17) 0.0606(10) Uani 1 1 d GU
H14C H 0.2332 -0.0362 0.2066 0.073 Uiso 1 1 calc R
C15C C 0.25628(13) 0.0574(3) 0.21533(12) 0.0590(10) Uani 1 1 d GU
H15C H 0.2682 0.0562 0.2425 0.071 Uiso 1 1 calc R
C16C C 0.25965(13) 0.1140(3) 0.19686(16) 0.0585(9) Uani 1 1 d GU
N21C N 0.29849(14) 0.2796(3) 0.21577(17) 0.0610(8) Uani 1 1 d GU
N22C N 0.27732(13) 0.2256(3) 0.19126(12) 0.0595(9) Uani 1 1 d GU
C23C C 0.27711(15) 0.1716(3) 0.21455(18) 0.0590(9) Uani 1 1 d GU
C24C C 0.29814(15) 0.1923(3) 0.25345(15) 0.0597(9) Uani 1 1 d GU
H24C H 0.3026 0.1660 0.2752 0.072 Uiso 1 1 calc R
C25C C 0.31136(13) 0.2591(3) 0.25421(14) 0.0605(9) Uani 1 1 d GU
H25C H 0.3262 0.2854 0.2765 0.073 Uiso 1 1 calc R
C26C C 0.3060(2) 0.3427(5) 0.2048(3) 0.0628(9) Uani 1 1 d U
H26E H 0.3025 0.3850 0.2158 0.075 Uiso 1 1 calc R
H26F H 0.2923 0.3472 0.1766 0.075 Uiso 1 1 calc R
N31C N 0.45525(15) 0.0710(3) 0.29935(19) 0.0723(10) Uani 1 1 d GU
C32C C 0.47045(14) 0.0152(4) 0.32558(14) 0.0736(11) Uani 1 1 d GU
H32C H 0.4798 0.0236 0.3521 0.088 Uiso 1 1 calc R
C33C C 0.47192(15) -0.0528(3) 0.31308(18) 0.0744(11) Uani 1 1 d GU
H33C H 0.4823 -0.0909 0.3310 0.089 Uiso 1 1 calc R
C34C C 0.45820(16) -0.0650(3) 0.2743(2) 0.0742(11) Uani 1 1 d GU
H34C H 0.4592 -0.1115 0.2658 0.089 Uiso 1 1 calc R
C35C C 0.44299(15) -0.0092(4) 0.24810(14) 0.0733(11) Uani 1 1 d GU
H35C H 0.4336 -0.0176 0.2216 0.088 Uiso 1 1 calc R
C36C C 0.44152(14) 0.0588(3) 0.26061(17) 0.0717(10) Uani 1 1 d GU
N41C N 0.41294(15) 0.2316(3) 0.21876(19) 0.0686(9) Uani 1 1 d GU
N42C N 0.43122(13) 0.1846(4) 0.25039(14) 0.0691(10) Uani 1 1 d GU
C43C C 0.42681(16) 0.1132(3) 0.23600(19) 0.0701(9) Uani 1 1 d GU
C44C C 0.40580(16) 0.1161(3) 0.19549(19) 0.0695(10) Uani 1 1 d GU
H44C H 0.3987 0.0761 0.1785 0.083 Uiso 1 1 calc R
C45C C 0.39723(14) 0.1893(4) 0.18484(14) 0.0688(10) Uani 1 1 d GU
H45C H 0.3834 0.2069 0.1595 0.083 Uiso 1 1 calc R
C46C C 0.4117(2) 0.3063(6) 0.2225(3) 0.0682(9) Uani 1 1 d U
H46E H 0.4082 0.3304 0.1997 0.082 Uiso 1 1 calc R
H46F H 0.4316 0.3230 0.2452 0.082 Uiso 1 1 calc R
C51C C 0.3379(2) 0.3444(5) 0.2172(3) 0.0641(9) Uani 1 1 d DU
C52C C 0.3596(2) 0.3906(5) 0.2436(3) 0.0659(9) Uani 1 1 d DU
H52C H 0.3565 0.4251 0.2573 0.079 Uiso 1 1 calc R
C53C C 0.3872(2) 0.3811(5) 0.2482(3) 0.0670(9) Uani 1 1 d DU
H53C H 0.4047 0.4098 0.2653 0.080 Uiso 1 1 calc R
C54C C 0.3873(2) 0.3284(5) 0.2267(3) 0.0671(9) Uani 1 1 d DU
S55C S 0.35187(7) 0.28650(14) 0.19948(8) 0.0639(8) Uani 1 1 d D
N11D N 0.50003(16) 0.1827(5) 0.3305(3) 0.1157(12) Uani 1 1 d GU
C12D C 0.50506(19) 0.2012(5) 0.3033(2) 0.1162(12) Uani 1 1 d GU
H12D H 0.4883 0.2082 0.2774 0.139 Uiso 1 1 calc R
C13D C 0.5346(2) 0.2094(5) 0.3141(3) 0.1165(12) Uani 1 1 d GU
H13D H 0.5381 0.2221 0.2955 0.140 Uiso 1 1 calc R
C14D C 0.55914(16) 0.1992(5) 0.3521(3) 0.1165(12) Uani 1 1 d GU
H14D H 0.5793 0.2048 0.3594 0.140 Uiso 1 1 calc R
C15D C 0.55411(19) 0.1807(5) 0.3793(2) 0.1162(11) Uani 1 1 d GU
H15D H 0.5709 0.1736 0.4052 0.139 Uiso 1 1 calc R
C16D C 0.5245(2) 0.1724(5) 0.3685(2) 0.1158(11) Uani 1 1 d GU
N21D N 0.49128(19) 0.1284(5) 0.4173(3) 0.1160(10) Uani 1 1 d GU
N22D N 0.48995(19) 0.1467(5) 0.3843(2) 0.1155(11) Uani 1 1 d GU
C23D C 0.5202(2) 0.1577(6) 0.3958(3) 0.1156(11) Uani 1 1 d GU
C24D C 0.54020(16) 0.1462(6) 0.4360(3) 0.1159(11) Uani 1 1 d GU
H24D H 0.5618 0.1500 0.4513 0.139 Uiso 1 1 calc R
C25D C 0.5223(2) 0.1281(5) 0.4493(2) 0.1160(11) Uani 1 1 d GU
H25D H 0.5298 0.1177 0.4750 0.139 Uiso 1 1 calc R
C26D C 0.4642(3) 0.1189(8) 0.4150(4) 0.1165(10) Uani 1 1 d U
H26G H 0.4663 0.0793 0.4319 0.140 Uiso 1 1 calc R
H26H H 0.4464 0.1092 0.3884 0.140 Uiso 1 1 calc R
N31D N 0.4171(2) 0.2453(5) 0.57024(19) 0.1232(12) Uani 1 1 d GU
C32D C 0.41030(17) 0.2167(5) 0.5943(3) 0.1234(12) Uani 1 1 d GU
H32D H 0.3903 0.1997 0.5839 0.148 Uiso 1 1 calc R
C33D C 0.4327(2) 0.2132(5) 0.6335(3) 0.1239(12) Uani 1 1 d GU
H33D H 0.4280 0.1936 0.6500 0.149 Uiso 1 1 calc R
C34D C 0.4619(2) 0.2381(5) 0.6488(2) 0.1241(12) Uani 1 1 d GU
H34D H 0.4772 0.2357 0.6756 0.149 Uiso 1 1 calc R
C35D C 0.46869(17) 0.2667(5) 0.6247(3) 0.1240(12) Uani 1 1 d GU
H35D H 0.4886 0.2838 0.6351 0.149 Uiso 1 1 calc R
C36D C 0.4463(2) 0.2703(5) 0.5854(3) 0.1233(11) Uani 1 1 d GU
N41D N 0.4426(2) 0.3262(5) 0.5026(2) 0.1218(11) Uani 1 1 d GU
N42D N 0.42990(17) 0.2947(5) 0.5204(3) 0.1222(11) Uani 1 1 d GU
C43D C 0.4525(3) 0.2951(6) 0.5606(3) 0.1229(11) Uani 1 1 d GU
C44D C 0.47923(19) 0.3269(6) 0.5677(2) 0.1230(11) Uani 1 1 d GU
H44D H 0.4979 0.3341 0.5921 0.148 Uiso 1 1 calc R
C45D C 0.4731(2) 0.3461(5) 0.5318(3) 0.1226(11) Uani 1 1 d GU
H45D H 0.4870 0.3684 0.5281 0.147 Uiso 1 1 calc R
C46D C 0.4272(3) 0.3312(8) 0.4635(4) 0.1211(11) Uani 1 1 d U
H46G H 0.4267 0.3826 0.4567 0.145 Uiso 1 1 calc R
H46H H 0.4060 0.3154 0.4512 0.145 Uiso 1 1 calc R
C51D C 0.4617(3) 0.1885(7) 0.4283(4) 0.1174(11) Uani 1 1 d DU
C52D C 0.4720(3) 0.2567(7) 0.4290(4) 0.1189(11) Uani 1 1 d DU
H52D H 0.4855 0.2657 0.4221 0.143 Uiso 1 1 calc R
C53D C 0.4610(3) 0.3137(7) 0.4408(4) 0.1195(11) Uani 1 1 d DU
H53D H 0.4670 0.3630 0.4441 0.143 Uiso 1 1 calc R
C54D C 0.4410(3) 0.2859(6) 0.4464(4) 0.1202(11) Uani 1 1 d DU
S55D S 0.43594(10) 0.1964(2) 0.43957(12) 0.1205(14) Uani 1 1 d DU
N11E N 0.37198(17) 0.3415(3) 0.5190(2) 0.0835(10) Uani 1 1 d GU
C12E C 0.38694(15) 0.4061(4) 0.5241(2) 0.0844(11) Uani 1 1 d GU
H12E H 0.4023 0.4083 0.5200 0.101 Uiso 1 1 calc R
C13E C 0.37938(17) 0.4678(3) 0.5353(2) 0.0855(11) Uani 1 1 d GU
H13E H 0.3896 0.5120 0.5388 0.103 Uiso 1 1 calc R
C14E C 0.35686(17) 0.4647(3) 0.5414(2) 0.0856(11) Uani 1 1 d GU
H14E H 0.3517 0.5068 0.5491 0.103 Uiso 1 1 calc R
C15E C 0.34190(15) 0.4000(4) 0.5363(2) 0.0846(10) Uani 1 1 d GU
H15E H 0.3265 0.3979 0.5405 0.102 Uiso 1 1 calc R
C16E C 0.34946(17) 0.3384(3) 0.5251(2) 0.0835(10) Uani 1 1 d GU
N21E N 0.33145(17) 0.1506(3) 0.5152(2) 0.0835(9) Uani 1 1 d GU
N22E N 0.34644(16) 0.2110(4) 0.5129(2) 0.0834(9) Uani 1 1 d GU
C23E C 0.33828(19) 0.2732(3) 0.5243(2) 0.0835(9) Uani 1 1 d GU
C24E C 0.31825(19) 0.2512(4) 0.5337(2) 0.0838(9) Uani 1 1 d GU
H24E H 0.3092 0.2819 0.5422 0.101 Uiso 1 1 calc R
C25E C 0.31402(17) 0.1755(4) 0.5281(2) 0.0839(9) Uani 1 1 d GU
H25E H 0.3017 0.1465 0.5322 0.101 Uiso 1 1 calc R
C26E C 0.3358(3) 0.0800(6) 0.5084(3) 0.0835(10) Uani 1 1 d U
H26I H 0.3287 0.0463 0.5195 0.100 Uiso 1 1 calc R
H26J H 0.3579 0.0715 0.5214 0.100 Uiso 1 1 calc R
N31E N 0.18786(15) 0.2752(3) 0.28757(18) 0.0698(9) Uani 1 1 d GU
C32E C 0.16578(13) 0.3287(3) 0.26928(19) 0.0699(10) Uani 1 1 d GU
H32E H 0.1481 0.3264 0.2690 0.084 Uiso 1 1 calc R
C33E C 0.16951(14) 0.3857(3) 0.25135(19) 0.0697(10) Uani 1 1 d GU
H33E H 0.1544 0.4223 0.2388 0.084 Uiso 1 1 calc R
C34E C 0.19533(16) 0.3892(3) 0.25171(19) 0.0696(10) Uani 1 1 d GU
H34E H 0.1979 0.4282 0.2395 0.084 Uiso 1 1 calc R
C35E C 0.21741(13) 0.3357(4) 0.2700(2) 0.0696(10) Uani 1 1 d GU
H35E H 0.2351 0.3380 0.2702 0.084 Uiso 1 1 calc R
C36E C 0.21367(14) 0.2787(3) 0.28793(19) 0.0697(9) Uani 1 1 d GU
N41E N 0.24993(16) 0.1151(3) 0.33755(18) 0.0722(9) Uani 1 1 d GU
N42E N 0.22649(13) 0.1677(3) 0.3221(2) 0.0710(9) Uani 1 1 d GU
C43E C 0.23295(16) 0.2225(3) 0.3047(2) 0.0703(9) Uani 1 1 d GU
C44E C 0.26038(16) 0.2038(3) 0.3094(2) 0.0708(9) Uani 1 1 d GU
H44E H 0.2700 0.2309 0.3006 0.085 Uiso 1 1 calc R
C45E C 0.27088(13) 0.1374(4) 0.3297(2) 0.0718(9) Uani 1 1 d GU
H45E H 0.2888 0.1123 0.3368 0.086 Uiso 1 1 calc R
C46E C 0.2516(3) 0.0550(6) 0.3579(3) 0.0743(10) Uani 1 1 d U
H46I H 0.2500 0.0107 0.3439 0.089 Uiso 1 1 calc R
H46J H 0.2343 0.0554 0.3599 0.089 Uiso 1 1 calc R
C51E C 0.3192(2) 0.0649(6) 0.4667(3) 0.0815(10) Uani 1 1 d DU
C52E C 0.3277(2) 0.0192(6) 0.4509(3) 0.0805(10) Uani 1 1 d DU
H52E H 0.3464 -0.0065 0.4649 0.097 Uiso 1 1 calc R
C53E C 0.3060(2) 0.0131(6) 0.4111(3) 0.0779(10) Uani 1 1 d DU
H53E H 0.3088 -0.0171 0.3956 0.094 Uiso 1 1 calc R
C54E C 0.2804(3) 0.0541(6) 0.3966(3) 0.0763(10) Uani 1 1 d DU
S55E S 0.28379(8) 0.10067(16) 0.43383(9) 0.0840(10) Uani 1 1 d D
N11F N 0.39803(17) 0.1439(3) 0.5061(2) 0.0862(11) Uani 1 1 d GU
C12F C 0.41520(17) 0.0930(4) 0.53472(15) 0.0881(12) Uani 1 1 d GU
H12F H 0.4230 0.1040 0.5605 0.106 Uiso 1 1 calc R
C13F C 0.42093(17) 0.0260(3) 0.52562(18) 0.0889(12) Uani 1 1 d GU
H13F H 0.4327 -0.0088 0.5452 0.107 Uiso 1 1 calc R
C14F C 0.40948(18) 0.0098(3) 0.4879(2) 0.0882(12) Uani 1 1 d GU
H14F H 0.4134 -0.0360 0.4817 0.106 Uiso 1 1 calc R
C15F C 0.39231(18) 0.0608(4) 0.45923(16) 0.0864(11) Uani 1 1 d GU
H15F H 0.3845 0.0497 0.4334 0.104 Uiso 1 1 calc R
C16F C 0.38659(17) 0.1278(3) 0.46834(18) 0.0847(10) Uani 1 1 d GU
N21F N 0.34915(17) 0.2923(3) 0.4232(2) 0.0801(10) Uani 1 1 d GU
N22F N 0.36643(16) 0.2453(4) 0.45515(15) 0.0803(10) Uani 1 1 d GU
C23F C 0.36946(18) 0.1783(3) 0.4417(2) 0.0817(10) Uani 1 1 d GU
C24F C 0.35405(19) 0.1838(3) 0.40139(19) 0.0811(10) Uani 1 1 d GU
H24F H 0.3524 0.1469 0.3850 0.097 Uiso 1 1 calc R
C25F C 0.34150(17) 0.2543(4) 0.39001(15) 0.0807(10) Uani 1 1 d GU
H25F H 0.3300 0.2728 0.3646 0.097 Uiso 1 1 calc R
C26F C 0.3434(3) 0.3645(6) 0.4264(3) 0.0800(10) Uani 1 1 d U
H26K H 0.3425 0.3931 0.4062 0.096 Uiso 1 1 calc R
H26L H 0.3605 0.3835 0.4516 0.096 Uiso 1 1 calc R
N31F N 0.18555(16) 0.1008(3) 0.34444(18) 0.0786(10) Uani 1 1 d GU
C32F C 0.17054(15) 0.0370(3) 0.32609(14) 0.0782(11) Uani 1 1 d GU
H32F H 0.1618 0.0308 0.2996 0.094 Uiso 1 1 calc R
C33F C 0.16837(16) -0.0178(3) 0.34647(19) 0.0784(11) Uani 1 1 d GU
H33F H 0.1581 -0.0615 0.3339 0.094 Uiso 1 1 calc R
C34F C 0.18122(17) -0.0088(3) 0.38520(19) 0.0787(11) Uani 1 1 d GU
H34F H 0.1797 -0.0462 0.3991 0.094 Uiso 1 1 calc R
C35F C 0.19624(16) 0.0551(4) 0.40355(14) 0.0789(10) Uani 1 1 d GU
H35F H 0.2050 0.0612 0.4300 0.095 Uiso 1 1 calc R
C36F C 0.19840(16) 0.1099(3) 0.38317(19) 0.0792(10) Uani 1 1 d GU
N41F N 0.22797(17) 0.2898(3) 0.4028(2) 0.0825(10) Uani 1 1 d GU
N42F N 0.21137(16) 0.2302(4) 0.37855(15) 0.0816(10) Uani 1 1 d GU
C43F C 0.21417(19) 0.1721(3) 0.4020(2) 0.0811(10) Uani 1 1 d GU
C44F C 0.23250(19) 0.1957(4) 0.44066(18) 0.0823(10) Uani 1 1 d GU
H44F H 0.2381 0.1678 0.4624 0.099 Uiso 1 1 calc R
C45F C 0.24102(17) 0.2685(4) 0.44117(17) 0.0827(11) Uani 1 1 d GU
H45F H 0.2533 0.2977 0.4633 0.099 Uiso 1 1 calc R
C46F C 0.2295(3) 0.3545(6) 0.3873(3) 0.0828(10) Uani 1 1 d U
H46K H 0.2203 0.3939 0.3928 0.099 Uiso 1 1 calc R
H46L H 0.2180 0.3498 0.3591 0.099 Uiso 1 1 calc R
C51F C 0.3137(2) 0.3742(5) 0.4225(3) 0.0799(10) Uani 1 1 d DU
C52F C 0.3085(3) 0.4281(5) 0.4393(3) 0.0799(10) Uani 1 1 d DU
H52F H 0.3233 0.4623 0.4566 0.096 Uiso 1 1 calc R
C53F C 0.2786(3) 0.4266(5) 0.4280(3) 0.0806(10) Uani 1 1 d DU
H53F H 0.2710 0.4617 0.4365 0.097 Uiso 1 1 calc R
C54F C 0.2606(3) 0.3713(6) 0.4036(3) 0.0815(10) Uani 1 1 d DU
S55F S 0.28257(8) 0.32166(15) 0.39373(9) 0.0848(10) Uani 1 1 d D
B11 B 0.2451(3) 0.9364(7) 0.2829(4) 0.1054(12) Uiso 1 1 d DU
F12 F 0.25385(15) 0.9110(4) 0.31840(18) 0.1001(14) Uiso 1 1 d DU
F13 F 0.21960(15) 0.9773(4) 0.26737(19) 0.1094(14) Uiso 1 1 d DU
F14 F 0.26888(15) 0.9742(4) 0.28752(19) 0.1081(14) Uiso 1 1 d DU
F15 F 0.23929(15) 0.8791(4) 0.25883(19) 0.1045(14) Uiso 1 1 d DU
B21 B 0.2436(3) 0.4787(8) 0.4825(4) 0.1131(13) Uiso 1 1 d DU
F22 F 0.22192(16) 0.4940(4) 0.4910(2) 0.1141(15) Uiso 1 1 d DU
F23 F 0.24705(16) 0.4020(4) 0.4845(2) 0.1148(15) Uiso 1 1 d DU
F24 F 0.27107(16) 0.5085(4) 0.5109(2) 0.1123(15) Uiso 1 1 d DU
F25 F 0.23266(16) 0.5021(4) 0.44619(19) 0.1116(15) Uiso 1 1 d DU
B31 B 0.3484(3) 0.0176(8) 0.3463(4) 0.1354(15) Uiso 1 1 d DU
F32 F 0.34915(18) -0.0352(4) 0.3248(2) 0.1374(17) Uiso 1 1 d DU
F33 F 0.33748(18) -0.0109(4) 0.3664(2) 0.1373(17) Uiso 1 1 d DU
F34 F 0.32807(18) 0.0718(4) 0.3234(2) 0.1352(17) Uiso 1 1 d DU
F35 F 0.37733(17) 0.0447(4) 0.3721(2) 0.1324(17) Uiso 1 1 d DU

loop_
_atom_site_aniso_label
_atom_site_aniso_U_11
_atom_site_aniso_U_22
_atom_site_aniso_U_33
_atom_site_aniso_U_23
_atom_site_aniso_U_13
_atom_site_aniso_U_12
Cu1 0.0840(10) 0.0406(7) 0.1164(11) 0.0000(7) 0.0829(10) 0.0014(7)
Cu2 0.0767(10) 0.0484(7) 0.0694(8) 0.0143(6) 0.0610(8) 0.0079(6)
Cu3 0.0591(9) 0.0866(10) 0.0745(9) -0.0036(8) 0.0471(8) -0.0123(7)
Cu4 0.1081(12) 0.0825(11) 0.0746(10) 0.0001(8) 0.0683(10) -0.0077(9)
N11A 0.083(2) 0.061(2) 0.106(2) 0.0048(16) 0.0694(17) 0.0074(17)
C12A 0.083(2) 0.062(2) 0.106(2) 0.0040(16) 0.0691(18) 0.0081(18)
C13A 0.083(2) 0.063(2) 0.107(2) 0.0032(17) 0.0688(18) 0.0086(18)
C14A 0.083(2) 0.063(2) 0.107(2) 0.0032(17) 0.0687(18) 0.0087(18)
C15A 0.0831(19) 0.062(2) 0.106(2) 0.0042(16) 0.0689(17) 0.0082(17)
C16A 0.0832(19) 0.0609(19) 0.105(2) 0.0056(15) 0.0693(16) 0.0074(16)
N21A 0.0842(18) 0.0585(17) 0.0990(19) 0.0082(14) 0.0688(15) 0.0060(15)
N22A 0.0837(18) 0.0588(18) 0.1004(19) 0.0078(14) 0.0693(16) 0.0065(15)
C23A 0.0834(18) 0.0597(18) 0.1024(19) 0.0072(14) 0.0692(16) 0.0069(15)
C24A 0.0837(18) 0.0595(19) 0.102(2) 0.0078(15) 0.0685(16) 0.0067(16)
C25A 0.0841(18) 0.0591(18) 0.100(2) 0.0080(15) 0.0684(16) 0.0063(16)
C26A 0.0846(18) 0.0582(17) 0.0966(19) 0.0079(14) 0.0682(15) 0.0062(15)
N31A 0.094(2) 0.0565(19) 0.0787(18) 0.0006(16) 0.0651(17) 0.0075(16)
C32A 0.095(2) 0.057(2) 0.0784(19) 0.0001(17) 0.0648(17) 0.0077(17)
C33A 0.096(2) 0.058(2) 0.0789(19) -0.0006(17) 0.0638(18) 0.0083(17)
C34A 0.097(2) 0.058(2) 0.0797(18) -0.0009(16) 0.0627(18) 0.0092(17)
C35A 0.096(2) 0.0575(19) 0.0802(18) -0.0005(16) 0.0630(17) 0.0093(16)
C36A 0.094(2) 0.0566(18) 0.0798(17) 0.0004(15) 0.0645(16) 0.0079(15)
N41A 0.0903(19) 0.0554(17) 0.0815(16) 0.0021(14) 0.0668(15) 0.0060(14)
N42A 0.0910(19) 0.0554(17) 0.0806(17) 0.0019(15) 0.0665(16) 0.0060(14)
C43A 0.0924(19) 0.0557(17) 0.0806(16) 0.0010(14) 0.0654(16) 0.0068(14)
C44A 0.092(2) 0.0557(18) 0.0814(17) 0.0014(15) 0.0655(16) 0.0064(15)
C45A 0.091(2) 0.0554(18) 0.0818(17) 0.0018(15) 0.0662(16) 0.0062(15)
C46A 0.0892(19) 0.0559(17) 0.0823(16) 0.0030(14) 0.0680(15) 0.0059(15)
C51A 0.0853(18) 0.0579(17) 0.0940(18) 0.0070(15) 0.0681(16) 0.0065(15)
C52A 0.0860(19) 0.0578(17) 0.0913(18) 0.0065(15) 0.0680(16) 0.0064(15)
C53A 0.0871(18) 0.0574(17) 0.0885(18) 0.0053(15) 0.0679(16) 0.0062(15)
C54A 0.0881(19) 0.0566(17) 0.0852(17) 0.0042(14) 0.0680(16) 0.0059(15)
S55A 0.069(2) 0.0580(17) 0.0806(19) -0.0006(14) 0.0598(18) 0.0089(14)
N11B 0.087(2) 0.0629(18) 0.0884(19) 0.0078(16) 0.0712(16) 0.0052(15)
C12B 0.088(2) 0.0631(19) 0.089(2) 0.0080(16) 0.0707(17) 0.0058(16)
C13B 0.089(2) 0.0635(19) 0.089(2) 0.0084(16) 0.0706(17) 0.0057(16)
C14B 0.089(2) 0.0640(18) 0.089(2) 0.0085(16) 0.0708(17) 0.0051(16)
C15B 0.088(2) 0.0638(18) 0.0885(19) 0.0082(15) 0.0712(16) 0.0045(16)
C16B 0.0870(19) 0.0631(17) 0.0882(18) 0.0076(15) 0.0711(16) 0.0046(15)
N21B 0.0846(18) 0.0629(16) 0.0886(17) 0.0063(14) 0.0688(15) 0.0034(14)
N22B 0.0851(19) 0.0628(16) 0.0881(18) 0.0068(14) 0.0697(15) 0.0034(14)
C23B 0.0857(19) 0.0631(16) 0.0880(17) 0.0070(14) 0.0705(15) 0.0039(14)
C24B 0.0855(19) 0.0636(17) 0.0880(18) 0.0061(15) 0.0700(15) 0.0040(15)
C25B 0.0852(19) 0.0634(17) 0.0884(18) 0.0058(15) 0.0693(15) 0.0040(15)
C26B 0.0838(19) 0.0631(16) 0.0893(17) 0.0069(14) 0.0674(15) 0.0022(15)
N31B 0.085(2) 0.0733(19) 0.093(2) 0.0040(18) 0.0616(17) -0.0085(17)
C32B 0.086(2) 0.0737(19) 0.094(2) 0.0040(18) 0.0606(18) -0.0094(17)
C33B 0.086(2) 0.0737(19) 0.095(2) 0.0034(19) 0.0596(18) -0.0091(18)
C34B 0.087(2) 0.0732(18) 0.095(2) 0.0029(18) 0.0594(18) -0.0081(17)
C35B 0.086(2) 0.0726(18) 0.093(2) 0.0028(18) 0.0601(17) -0.0071(17)
C36B 0.085(2) 0.0723(17) 0.0923(19) 0.0037(17) 0.0612(16) -0.0069(16)
N41B 0.0826(19) 0.0701(17) 0.0902(17) 0.0047(15) 0.0638(15) -0.0037(15)
N42B 0.0834(19) 0.0705(17) 0.0903(18) 0.0048(16) 0.0631(16) -0.0049(15)
C43B 0.0844(19) 0.0710(17) 0.0911(18) 0.0038(16) 0.0623(16) -0.0049(15)
C44B 0.084(2) 0.0707(18) 0.0909(19) 0.0035(16) 0.0624(16) -0.0034(16)
C45B 0.083(2) 0.0704(18) 0.0904(18) 0.0038(16) 0.0634(16) -0.0030(15)
C46B 0.0820(19) 0.0692(17) 0.0901(17) 0.0056(15) 0.0644(16) -0.0032(15)
C51B 0.0829(19) 0.0640(17) 0.0897(17) 0.0072(15) 0.0670(16) 0.0008(15)
C52B 0.0819(19) 0.0650(17) 0.0903(17) 0.0072(15) 0.0663(16) 0.0001(15)
C53B 0.0813(19) 0.0663(17) 0.0905(17) 0.0072(15) 0.0658(16) -0.0013(15)
C54B 0.0812(19) 0.0677(17) 0.0899(17) 0.0063(15) 0.0656(16) -0.0023(15)
S55B 0.073(2) 0.0518(17) 0.103(2) 0.0098(15) 0.068(2) 0.0089(15)
N11C 0.072(2) 0.0622(18) 0.0704(17) 0.0016(15) 0.0570(17) -0.0028(15)
C12C 0.073(2) 0.0625(19) 0.0707(18) 0.0022(15) 0.0558(17) -0.0035(15)
C13C 0.074(2) 0.0626(19) 0.0710(18) 0.0025(16) 0.0553(17) -0.0039(15)
C14C 0.073(2) 0.0626(19) 0.0708(18) 0.0022(16) 0.0561(17) -0.0033(15)
C15C 0.072(2) 0.0627(18) 0.0703(17) 0.0015(15) 0.0574(17) -0.0028(15)
C16C 0.0715(19) 0.0626(17) 0.0703(17) 0.0011(14) 0.0577(16) -0.0028(14)
N21C 0.0720(17) 0.0648(17) 0.0722(16) 0.0004(13) 0.0568(15) -0.0047(13)
N22C 0.0712(18) 0.0637(17) 0.0716(16) 0.0006(14) 0.0576(16) -0.0039(13)
C23C 0.0713(18) 0.0634(17) 0.0711(16) 0.0005(14) 0.0578(15) -0.0032(13)
C24C 0.0716(19) 0.0639(18) 0.0714(16) 0.0000(14) 0.0576(16) -0.0033(14)
C25C 0.0719(18) 0.0645(18) 0.0720(16) 0.0000(14) 0.0571(16) -0.0039(14)
C26C 0.0727(17) 0.0667(17) 0.0730(17) 0.0011(14) 0.0561(15) -0.0066(14)
N31C 0.073(2) 0.0797(19) 0.0806(18) -0.0022(16) 0.0540(18) -0.0061(18)
C32C 0.074(2) 0.0799(19) 0.0812(19) -0.0023(16) 0.0531(18) -0.0057(18)
C33C 0.074(2) 0.0801(19) 0.0820(19) -0.0027(17) 0.0527(19) -0.0055(18)
C34C 0.074(2) 0.0799(19) 0.0822(19) -0.0031(16) 0.0530(19) -0.0057(18)
C35C 0.073(2) 0.0797(18) 0.0817(19) -0.0031(16) 0.0536(18) -0.0061(18)
C36C 0.0727(19) 0.0793(18) 0.0807(18) -0.0026(15) 0.0547(17) -0.0067(16)
N41C 0.0722(18) 0.0781(17) 0.0786(17) -0.0014(14) 0.0571(16) -0.0098(15)
N42C 0.0719(19) 0.0782(17) 0.0792(17) -0.0016(14) 0.0566(16) -0.0091(16)
C43C 0.0723(19) 0.0787(17) 0.0799(17) -0.0022(14) 0.0560(16) -0.0084(16)
C44C 0.0723(19) 0.0789(18) 0.0795(18) -0.0022(15) 0.0568(17) -0.0091(17)
C45C 0.0721(19) 0.0787(18) 0.0789(17) -0.0019(14) 0.0573(17) -0.0095(16)
C46C 0.0726(18) 0.0773(17) 0.0776(17) -0.0006(14) 0.0569(16) -0.0104(16)
C51C 0.0729(18) 0.0689(17) 0.0739(17) 0.0013(14) 0.0560(15) -0.0077(14)
C52C 0.0734(18) 0.0711(17) 0.0750(17) 0.0010(14) 0.0556(15) -0.0088(14)
C53C 0.0734(17) 0.0734(17) 0.0759(17) 0.0007(14) 0.0559(16) -0.0096(15)
C54C 0.0729(18) 0.0752(17) 0.0765(18) 0.0002(14) 0.0568(16) -0.0101(15)
S55C 0.077(2) 0.0580(17) 0.080(2) 0.0035(15) 0.0588(18) -0.0061(15)
N11D 0.1156(13) 0.1168(14) 0.1159(12) -0.0002(8) 0.0682(8) -0.0002(8)
C12D 0.1158(13) 0.1176(14) 0.1163(13) 0.0002(8) 0.0684(9) -0.0006(8)
C13D 0.1158(13) 0.1180(14) 0.1166(13) 0.0002(8) 0.0684(9) -0.0005(8)
C14D 0.1159(13) 0.1178(14) 0.1166(13) 0.0002(8) 0.0683(9) -0.0005(8)
C15D 0.1157(12) 0.1172(14) 0.1164(13) -0.0001(8) 0.0682(9) -0.0003(8)
C16D 0.1156(12) 0.1166(13) 0.1160(12) -0.0001(7) 0.0681(8) -0.0002(7)
N21D 0.1159(12) 0.1165(12) 0.1161(12) 0.0006(7) 0.0680(8) -0.0004(7)
N22D 0.1155(12) 0.1160(13) 0.1158(12) 0.0001(8) 0.0680(8) -0.0003(8)
C23D 0.1155(12) 0.1161(12) 0.1159(12) 0.0001(7) 0.0679(8) -0.0001(7)
C24D 0.1157(12) 0.1162(13) 0.1160(12) 0.0005(8) 0.0678(8) -0.0002(8)
C25D 0.1160(12) 0.1163(13) 0.1160(12) 0.0007(8) 0.0679(8) -0.0003(8)
C26D 0.1165(12) 0.1175(12) 0.1167(12) 0.0006(8) 0.0687(8) -0.0004(8)
N31D 0.1233(13) 0.1239(14) 0.1230(13) 0.0007(8) 0.0723(9) -0.0012(8)
C32D 0.1237(13) 0.1241(14) 0.1229(14) 0.0009(8) 0.0723(9) -0.0013(8)
C33D 0.1241(14) 0.1247(14) 0.1230(13) 0.0009(8) 0.0722(9) -0.0015(8)
C34D 0.1242(14) 0.1248(14) 0.1231(13) 0.0009(8) 0.0721(9) -0.0017(8)
C35D 0.1239(13) 0.1246(14) 0.1230(12) 0.0009(8) 0.0720(9) -0.0017(8)
C36D 0.1233(13) 0.1241(13) 0.1229(12) 0.0008(7) 0.0721(8) -0.0013(7)
N41D 0.1216(12) 0.1226(13) 0.1221(12) 0.0003(7) 0.0716(8) -0.0008(7)
N42D 0.1221(12) 0.1230(13) 0.1224(12) 0.0005(8) 0.0719(8) -0.0008(7)
C43D 0.1227(12) 0.1236(13) 0.1227(12) 0.0007(7) 0.0718(8) -0.0012(7)
C44D 0.1224(13) 0.1237(13) 0.1227(12) 0.0008(8) 0.0715(8) -0.0012(8)
C45D 0.1220(13) 0.1232(13) 0.1224(12) 0.0005(8) 0.0713(8) -0.0011(8)
C46D 0.1207(12) 0.1215(13) 0.1217(12) 0.0003(8) 0.0712(8) -0.0004(8)
C51D 0.1173(12) 0.1182(12) 0.1177(13) 0.0003(8) 0.0692(9) -0.0001(8)
C52D 0.1186(12) 0.1183(12) 0.1190(13) 0.0004(8) 0.0690(8) -0.0003(8)
C53D 0.1193(13) 0.1190(12) 0.1199(12) 0.0002(8) 0.0697(8) -0.0001(8)
C54D 0.1198(13) 0.1202(13) 0.1209(12) 0.0005(8) 0.0703(8) -0.0004(8)
S55D 0.1208(18) 0.1259(19) 0.1199(18) 0.0013(12) 0.0732(14) -0.0032(13)
N11E 0.104(2) 0.0749(19) 0.092(2) -0.0074(18) 0.0688(17) -0.0133(18)
C12E 0.105(2) 0.075(2) 0.092(2) -0.0075(19) 0.0683(18) -0.0137(18)
C13E 0.105(2) 0.0752(19) 0.093(2) -0.0081(19) 0.0675(18) -0.0134(19)
C14E 0.106(2) 0.0755(19) 0.093(2) -0.0088(19) 0.0678(18) -0.0124(19)
C15E 0.105(2) 0.0756(18) 0.092(2) -0.0084(18) 0.0685(18) -0.0121(18)
C16E 0.104(2) 0.0749(18) 0.0920(19) -0.0075(17) 0.0688(17) -0.0126(17)
N21E 0.102(2) 0.0744(17) 0.0927(18) -0.0056(16) 0.0675(16) -0.0116(16)
N22E 0.103(2) 0.0743(17) 0.0923(18) -0.0061(16) 0.0679(16) -0.0121(16)
C23E 0.103(2) 0.0749(17) 0.0924(18) -0.0066(16) 0.0685(16) -0.0123(16)
C24E 0.103(2) 0.0752(18) 0.0929(19) -0.0061(17) 0.0684(16) -0.0121(17)
C25E 0.103(2) 0.0751(18) 0.0931(19) -0.0059(16) 0.0680(16) -0.0119(17)
C26E 0.101(2) 0.0736(17) 0.0929(18) -0.0047(16) 0.0664(16) -0.0105(16)
N31E 0.089(2) 0.0601(19) 0.093(2) -0.0056(16) 0.0710(17) -0.0039(16)
C32E 0.088(2) 0.060(2) 0.093(2) -0.0054(17) 0.0710(18) -0.0040(16)
C33E 0.088(2) 0.0601(19) 0.093(2) -0.0055(16) 0.0711(18) -0.0039(16)
C34E 0.088(2) 0.0603(19) 0.093(2) -0.0057(16) 0.0712(18) -0.0039(16)
C35E 0.089(2) 0.0604(19) 0.092(2) -0.0061(16) 0.0712(17) -0.0037(16)
C36E 0.089(2) 0.0605(18) 0.0921(19) -0.0060(15) 0.0712(17) -0.0036(15)
N41E 0.0917(19) 0.0621(17) 0.0921(18) -0.0053(14) 0.0702(16) -0.0030(14)
N42E 0.0908(19) 0.0615(17) 0.0917(18) -0.0058(15) 0.0708(16) -0.0034(15)
C43E 0.0898(19) 0.0611(17) 0.0919(18) -0.0060(14) 0.0711(16) -0.0030(14)
C44E 0.090(2) 0.0618(18) 0.0920(19) -0.0061(15) 0.0709(16) -0.0023(15)
C45E 0.0909(19) 0.0621(18) 0.0922(19) -0.0060(15) 0.0703(16) -0.0021(15)
C46E 0.0936(19) 0.0636(17) 0.0925(18) -0.0043(15) 0.0695(16) -0.0043(15)
C51E 0.099(2) 0.0716(18) 0.0927(18) -0.0041(16) 0.0667(16) -0.0088(16)
C52E 0.097(2) 0.0697(18) 0.0936(18) -0.0028(16) 0.0663(16) -0.0077(16)
C53E 0.095(2) 0.0674(18) 0.0934(18) -0.0030(15) 0.0675(17) -0.0060(16)
C54E 0.095(2) 0.0656(17) 0.0929(18) -0.0035(15) 0.0686(16) -0.0058(15)
S55E 0.129(3) 0.0574(19) 0.106(3) -0.0205(17) 0.091(3) -0.0179(19)
N11F 0.125(2) 0.0632(19) 0.093(2) 0.0012(16) 0.077(2) 0.0052(18)
C12F 0.126(2) 0.0637(19) 0.094(2) 0.0013(16) 0.075(2) 0.0056(19)
C13F 0.127(2) 0.0637(19) 0.094(2) 0.0012(17) 0.074(2) 0.0059(19)
C14F 0.126(2) 0.0633(19) 0.095(2) 0.0010(17) 0.075(2) 0.0057(19)
C15F 0.125(2) 0.0626(18) 0.094(2) 0.0008(16) 0.077(2) 0.0054(18)
C16F 0.124(2) 0.0624(17) 0.0934(19) 0.0010(15) 0.0780(19) 0.0047(17)
N21F 0.121(2) 0.0603(17) 0.0926(19) 0.0001(14) 0.0815(18) 0.0027(16)
N22F 0.121(2) 0.0610(17) 0.0923(19) 0.0005(15) 0.0815(19) 0.0030(16)
C23F 0.122(2) 0.0612(17) 0.0926(19) 0.0004(15) 0.0803(19) 0.0039(16)
C24F 0.122(2) 0.0608(18) 0.0925(19) 0.0000(15) 0.0807(19) 0.0038(17)
C25F 0.122(2) 0.0606(18) 0.0924(19) -0.0001(15) 0.0809(19) 0.0034(17)
C26F 0.121(2) 0.0597(16) 0.0935(19) -0.0007(15) 0.0817(18) 0.0018(16)
N31F 0.115(2) 0.0583(18) 0.101(2) -0.0050(16) 0.085(2) -0.0021(17)
C32F 0.114(2) 0.0584(19) 0.101(2) -0.0050(16) 0.085(2) -0.0024(18)
C33F 0.114(2) 0.0591(19) 0.101(2) -0.0048(16) 0.085(2) -0.0026(18)
C34F 0.115(2) 0.0596(19) 0.101(2) -0.0048(17) 0.085(2) -0.0021(18)
C35F 0.115(2) 0.0595(18) 0.101(2) -0.0053(16) 0.085(2) -0.0015(17)
C36F 0.115(2) 0.0586(17) 0.101(2) -0.0053(15) 0.0843(19) -0.0016(16)
N41F 0.119(2) 0.0578(16) 0.1014(19) -0.0051(14) 0.0812(18) -0.0009(16)
N42F 0.117(2) 0.0578(17) 0.1017(19) -0.0052(15) 0.0821(19) -0.0012(16)
C43F 0.117(2) 0.0583(17) 0.1016(19) -0.0053(15) 0.0827(19) -0.0012(16)
C44F 0.118(2) 0.0585(17) 0.1017(19) -0.0051(15) 0.0817(19) -0.0011(17)
C45F 0.118(2) 0.0583(17) 0.1016(19) -0.0048(15) 0.0812(19) -0.0011(17)
C46F 0.119(2) 0.0575(16) 0.1007(19) -0.0048(15) 0.0807(19) -0.0005(16)
C51F 0.120(2) 0.0588(17) 0.0943(19) -0.0016(15) 0.0818(18) 0.0009(16)
C52F 0.120(2) 0.0582(17) 0.0955(19) -0.0028(15) 0.0819(18) -0.0001(16)
C53F 0.119(2) 0.0576(17) 0.0972(19) -0.0040(15) 0.0816(18) -0.0002(16)
C54F 0.119(2) 0.0574(17) 0.0989(19) -0.0045(15) 0.0814(18) -0.0001(16)
S55F 0.133(3) 0.0467(17) 0.101(2) -0.0151(16) 0.084(2) -0.0025(18)

loop_
_atom_type_symbol
_atom_type_description
_atom_type_scat_dispersion_real
_atom_type_scat_dispersion_imag
_atom_type_scat_source
C C 0.0033 0.0016 'International Tables Vol C Tables 4.2.6.8 and 6.1.1.4'
H H 0.0000 0.0000 'International Tables Vol C Tables 4.2.6.8 and 6.1.1.4'
B B 0.0013 0.0007 'International Tables Vol C Tables 4.2.6.8 and 6.1.1.4'
Cu Cu 0.3201 1.2651 'International Tables Vol C Tables 4.2.6.8 and 6.1.1.4'
F F 0.0171 0.0103 'International Tables Vol C Tables 4.2.6.8 and 6.1.1.4'
N N 0.0061 0.0033 'International Tables Vol C Tables 4.2.6.8 and 6.1.1.4'
S S 0.1246 0.1234 'International Tables Vol C Tables 4.2.6.8 and 6.1.1.4'

loop_
_geom_angle_atom_site_label_1
_geom_angle_atom_site_label_2
_geom_angle_atom_site_label_3
_geom_angle
N31E Cu1 N31F 177.7(3)
N31E Cu1 N42E 79.5(3)
N31F Cu1 N42E 99.3(3)
N31E Cu1 N11A 94.9(3)
N31F Cu1 N11A 86.3(3)
N42E Cu1 N11A 174.3(3)
N31E Cu1 N22A 89.8(3)
N31F Cu1 N22A 92.4(3)
N42E Cu1 N22A 103.3(3)
N11A Cu1 N22A 75.2(3)
N31E Cu1 N42F 102.1(2)
N31F Cu1 N42F 75.9(2)
N42E Cu1 N42F 92.1(3)
N11A Cu1 N42F 90.4(3)
N22A Cu1 N42F 162.2(2)
N22C Cu2 N11C 78.8(2)
N22C Cu2 N11B 101.3(2)
N11C Cu2 N11B 177.2(2)
N22C Cu2 N31A 172.1(2)
N11C Cu2 N31A 94.6(2)
N11B Cu2 N31A 85.5(3)
N22C Cu2 N22B 93.6(2)
N11C Cu2 N22B 100.4(2)
N11B Cu2 N22B 76.8(2)
N31A Cu2 N22B 91.9(2)
N22C Cu2 N42A 101.2(2)
N11C Cu2 N42A 88.8(2)
N11B Cu2 N42A 93.9(2)
N31A Cu2 N42A 74.0(2)
N22B Cu2 N42A 163.9(2)
N31B Cu3 N11D 92.7(3)
N31B Cu3 N31C 173.0(3)
N11D Cu3 N31C 89.2(3)
N31B Cu3 N42B 79.0(3)
N11D Cu3 N42B 164.7(3)
N31C Cu3 N42B 100.7(3)
N31B Cu3 N42C 96.6(3)
N11D Cu3 N42C 97.2(3)
N31C Cu3 N42C 76.5(3)
N42B Cu3 N42C 96.5(3)
N31B Cu3 N22D 92.3(3)
N11D Cu3 N22D 75.7(4)
N31C Cu3 N22D 94.7(3)
N42B Cu3 N22D 91.7(3)
N42C Cu3 N22D 168.9(3)
N31D Cu4 N11E 87.0(3)
N31D Cu4 N22F 165.5(4)
N11E Cu4 N22F 101.2(3)
N31D Cu4 N11F 93.9(3)
N11E Cu4 N11F 172.7(3)
N22F Cu4 N11F 79.5(3)
N31D Cu4 N22E 94.6(4)
N11E Cu4 N22E 77.6(3)
N22F Cu4 N22E 98.8(3)
N11F Cu4 N22E 95.0(3)
N31D Cu4 N42D 79.0(4)
N11E Cu4 N42D 95.6(3)
N22F Cu4 N42D 88.3(3)
N11F Cu4 N42D 91.7(3)
N22E Cu4 N42D 171.0(3)
C12A N11A C16A 120.0
C12A N11A Cu1 121.6(4)
C16A N11A Cu1 118.4(4)
N11A C12A C13A 120.0
N11A C12A H12A 120.0
C13A C12A H12A 120.0
C12A C13A C14A 120.0
C12A C13A H13A 120.0
C14A C13A H13A 120.0
C15A C14A C13A 120.0
C15A C14A H14A 120.0
C13A C14A H14A 120.0
C14A C15A C16A 120.0
C14A C15A H15A 120.0
C16A C15A H15A 120.0
C23A C16A C15A 122.1(6)
C23A C16A N11A 117.8(6)
C15A C16A N11A 120.0
C26A N21A C25A 130.7(7)
C26A N21A N22A 119.8(7)
C25A N21A N22A 108.0
C23A N22A N21A 108.0
C23A N22A Cu1 109.4(4)
N21A N22A Cu1 141.4(4)
C16A C23A C24A 134.3(6)
C16A C23A N22A 117.7(6)
C24A C23A N22A 108.0
C23A C24A C25A 108.0
C23A C24A H24A 126.0
C25A C24A H24A 126.0
C24A C25A N21A 108.0
C24A C25A H25A 126.0
N21A C25A H25A 126.0
N21A C26A C51A 109.7(8)
N21A C26A H26A 109.7
C51A C26A H26A 109.7
N21A C26A H26B 109.7
C51A C26A H26B 109.7
H26A C26A H26B 108.2
C32A N31A C36A 120.0
C32A N31A Cu2 121.2(3)
C36A N31A Cu2 118.5(3)
C33A C32A N31A 120.0
C33A C32A H32A 120.0
N31A C32A H32A 120.0
C34A C33A C32A 120.0
C34A C33A H33A 120.0
C32A C33A H33A 120.0
C33A C34A C35A 120.0
C33A C34A H34A 120.0
C35A C34A H34A 120.0
C36A C35A C34A 120.0
C36A C35A H35A 120.0
C34A C35A H35A 120.0
C43A C36A C35A 121.1(5)
C43A C36A N31A 118.9(5)
C35A C36A N31A 120.0
C46A N41A C45A 127.0(6)
C46A N41A N42A 123.9(6)
C45A N41A N42A 108.0
C43A N42A N41A 108.0
C43A N42A Cu2 104.6(3)
N41A N42A Cu2 141.7(4)
C36A C43A N42A 119.4(5)
C36A C43A C44A 132.6(6)
N42A C43A C44A 108.0
C45A C44A C43A 108.0
C45A C44A H44A 126.0
C43A C44A H44A 126.0
C44A C45A N41A 108.0
C44A C45A H45A 126.0
N41A C45A H45A 126.0
N41A C46A C54A 114.0(9)
N41A C46A H46A 108.8
C54A C46A H46A 108.8
N41A C46A H46B 108.8
C54A C46A H46B 108.8
H46A C46A H46B 107.6
C52A C51A C26A 128.3(9)
C52A C51A S55A 109.3(7)
C26A C51A S55A 122.4(7)
C51A C52A C53A 113.7(9)
C51A C52A H52A 123.2
C53A C52A H52A 123.2
C54A C53A C52A 112.9(8)
C54A C53A H53A 123.5
C52A C53A H53A 123.5
C53A C54A C46A 126.6(9)
C53A C54A S55A 110.7(7)
C46A C54A S55A 122.7(7)
C51A S55A C54A 93.2(4)
C12B N11B C16B 120.0
C12B N11B Cu2 119.9(3)
C16B N11B Cu2 117.6(3)
N11B C12B C13B 120.0
N11B C12B H12B 120.0
C13B C12B H12B 120.0
C12B C13B C14B 120.0
C12B C13B H13B 120.0
C14B C13B H13B 120.0
C15B C14B C13B 120.0
C15B C14B H14B 120.0
C13B C14B H14B 120.0
C14B C15B C16B 120.0
C14B C15B H15B 120.0
C16B C15B H15B 120.0
C23B C16B C15B 122.8(5)
C23B C16B N11B 117.1(5)
C15B C16B N11B 120.0
C26B N21B N22B 121.5(6)
C26B N21B C25B 130.4(6)
N22B N21B C25B 108.0
N21B N22B C23B 108.0
N21B N22B Cu2 145.7(3)
C23B N22B Cu2 105.5(3)
C16B C23B C24B 130.6(5)
C16B C23B N22B 121.3(5)
C24B C23B N22B 108.0
C23B C24B C25B 108.0
C23B C24B H24B 126.0
C25B C24B H24B 126.0
C24B C25B N21B 108.0
C24B C25B H25B 126.0
N21B C25B H25B 126.0
N21B C26B C51B 113.3(9)
N21B C26B H26C 108.9
C51B C26B H26C 108.9
N21B C26B H26D 108.9
C51B C26B H26D 108.9
H26C C26B H26D 107.7
C32B N31B C36B 120.0
C32B N31B Cu3 126.0(4)
C36B N31B Cu3 113.7(4)
N31B C32B C33B 120.0
N31B C32B H32B 120.0
C33B C32B H32B 120.0
C34B C33B C32B 120.0
C34B C33B H33B 120.0
C32B C33B H33B 120.0
C35B C34B C33B 120.0
C35B C34B H34B 120.0
C33B C34B H34B 120.0
C34B C35B C36B 120.0
C34B C35B H35B 120.0
C36B C35B H35B 120.0
C43B C36B C35B 122.7(6)
C43B C36B N31B 117.0(6)
C35B C36B N31B 120.0
C46B N41B C45B 125.8(6)
C46B N41B N42B 126.2(7)
C45B N41B N42B 108.0
C43B N42B N41B 108.0
C43B N42B Cu3 112.6(4)
N41B N42B Cu3 138.7(4)
C36B C43B C44B 135.1(6)
C36B C43B N42B 116.6(6)
C44B C43B N42B 108.0
C43B C44B C45B 108.0
C43B C44B H44B 126.0
C45B C44B H44B 126.0
C44B C45B N41B 108.0
C44B C45B H45B 126.0
N41B C45B H45B 126.0
N41B C46B C54B 112.9(9)
N41B C46B H46C 109.0
C54B C46B H46C 109.0
N41B C46B H46D 109.0
C54B C46B H46D 109.0
H46C C46B H46D 107.8
C52B C51B C26B 127.7(9)
C52B C51B S55B 111.7(8)
C26B C51B S55B 120.6(7)
C51B C52B C53B 113.3(9)
C51B C52B H52B 123.4
C53B C52B H52B 123.4
C54B C53B C52B 112.2(9)
C54B C53B H53B 123.9
C52B C53B H53B 123.9
C53B C54B C46B 125.9(9)
C53B C54B S55B 110.8(8)
C46B C54B S55B 122.3(7)
C51B S55B C54B 91.9(5)
C12C N11C C16C 120.0
C12C N11C Cu2 124.7(3)
C16C N11C Cu2 115.2(3)
C13C C12C N11C 120.0
C13C C12C H12C 120.0
N11C C12C H12C 120.0
C12C C13C C14C 120.0
C12C C13C H13C 120.0
C14C C13C H13C 120.0
C13C C14C C15C 120.0
C13C C14C H14C 120.0
C15C C14C H14C 120.0
C16C C15C C14C 120.0
C16C C15C H15C 120.0
C14C C15C H15C 120.0
C23C C16C C15C 124.4(5)
C23C C16C N11C 115.4(5)
C15C C16C N11C 120.0
C26C N21C N22C 127.1(6)
C26C N21C C25C 124.9(6)
N22C N21C C25C 108.0
C23C N22C N21C 108.0
C23C N22C Cu2 113.2(3)
N21C N22C Cu2 138.8(3)
C16C C23C N22C 117.2(5)
C16C C23C C24C 134.7(5)
N22C C23C C24C 108.0
C25C C24C C23C 108.0
C25C C24C H24C 126.0
C23C C24C H24C 126.0
C24C C25C N21C 108.0
C24C C25C H25C 126.0
N21C C25C H25C 126.0
N21C C26C C51C 113.8(8)
N21C C26C H26E 108.8
C51C C26C H26E 108.8
N21C C26C H26F 108.8
C51C C26C H26F 108.8
H26E C26C H26F 107.7
C32C N31C C36C 120.0
C32C N31C Cu3 121.7(4)
C36C N31C Cu3 117.8(4)
N31C C32C C33C 120.0
N31C C32C H32C 120.0
C33C C32C H32C 120.0
C34C C33C C32C 120.0
C34C C33C H33C 120.0
C32C C33C H33C 120.0
C33C C34C C35C 120.0
C33C C34C H34C 120.0
C35C C34C H34C 120.0
C36C C35C C34C 120.0
C36C C35C H35C 120.0
C34C C35C H35C 120.0
C43C C36C C35C 121.3(6)
C43C C36C N31C 118.7(6)
C35C C36C N31C 120.0
C46C N41C N42C 123.4(7)
C46C N41C C45C 128.6(7)
N42C N41C C45C 108.0
C43C N42C N41C 108.0
C43C N42C Cu3 106.6(4)
N41C N42C Cu3 143.5(4)
C36C C43C C44C 132.9(6)
C36C C43C N42C 119.1(6)
C44C C43C N42C 108.0
C43C C44C C45C 108.0
C43C C44C H44C 126.0
C45C C44C H44C 126.0
C44C C45C N41C 108.0
C44C C45C H45C 126.0
N41C C45C H45C 126.0
N41C C46C C54C 113.0(8)
N41C C46C H46E 109.0
C54C C46C H46E 109.0
N41C C46C H46F 109.0
C54C C46C H46F 109.0
H46E C46C H46F 107.8
C52C C51C C26C 124.9(9)
C52C C51C S55C 111.8(7)
C26C C51C S55C 123.3(7)
C51C C52C C53C 111.8(9)
C51C C52C H52C 124.1
C53C C52C H52C 124.1
C54C C53C C52C 115.1(9)
C54C C53C H53C 122.4
C52C C53C H53C 122.4
C53C C54C C46C 129.8(9)
C53C C54C S55C 110.0(7)
C46C C54C S55C 120.1(7)
C51C S55C C54C 91.2(4)
C12D N11D C16D 120.0
C12D N11D Cu3 121.3(6)
C16D N11D Cu3 118.6(6)
N11D C12D C13D 120.0
N11D C12D H12D 120.0
C13D C12D H12D 120.0
C14D C13D C12D 120.0
C14D C13D H13D 120.0
C12D C13D H13D 120.0
C13D C14D C15D 120.0
C13D C14D H14D 120.0
C15D C14D H14D 120.0
C16D C15D C14D 120.0
C16D C15D H15D 120.0
C14D C15D H15D 120.0
C23D C16D C15D 118.9(9)
C23D C16D N11D 121.0(9)
C15D C16D N11D 120.0
C25D N21D N22D 108.0
C25D N21D C26D 131.0(9)
N22D N21D C26D 120.8(9)
C23D N22D N21D 108.0
C23D N22D Cu3 106.0(6)
N21D N22D Cu3 145.8(6)
C16D C23D N22D 118.3(9)
C16D C23D C24D 133.6(9)
N22D C23D C24D 108.0
C25D C24D C23D 108.0
C25D C24D H24D 126.0
C23D C24D H24D 126.0
N21D C25D C24D 108.0
N21D C25D H25D 126.0
C24D C25D H25D 126.0
N21D C26D C51D 101.2(11)
N21D C26D H26G 111.5
C51D C26D H26G 111.5
N21D C26D H26H 111.5
C51D C26D H26H 111.5
H26G C26D H26H 109.3
C32D N31D C36D 120.0
C32D N31D Cu4 122.9(6)
C36D N31D Cu4 116.9(6)
C33D C32D N31D 120.0
C33D C32D H32D 120.0
N31D C32D H32D 120.0
C34D C33D C32D 120.0
C34D C33D H33D 120.0
C32D C33D H33D 120.0
C35D C34D C33D 120.0
C35D C34D H34D 120.0
C33D C34D H34D 120.0
C34D C35D C36D 120.0
C34D C35D H35D 120.0
C36D C35D H35D 120.0
C43D C36D C35D 121.7(9)
C43D C36D N31D 118.2(9)
C35D C36D N31D 120.0
C46D N41D C45D 128.7(10)
C46D N41D N42D 123.2(10)
C45D N41D N42D 108.0
C43D N42D N41D 108.0
C43D N42D Cu4 104.7(6)
N41D N42D Cu4 147.2(6)
C36D C43D N42D 121.2(9)
C36D C43D C44D 130.8(9)
N42D C43D C44D 108.0
C45D C44D C43D 108.0
C45D C44D H44D 126.0
C43D C44D H44D 126.0
C44D C45D N41D 108.0
C44D C45D H45D 126.0
N41D C45D H45D 126.0
N41D C46D C54D 115.1(12)
N41D C46D H46G 108.5
C54D C46D H46G 108.5
N41D C46D H46H 108.5
C54D C46D H46H 108.5
H46G C46D H46H 107.5
C52D C51D C26D 133.9(12)
C52D C51D S55D 107.6(9)
C26D C51D S55D 117.6(10)
C51D C52D C53D 115.7(11)
C51D C52D H52D 122.1
C53D C52D H52D 122.1
C54D C53D C52D 108.9(11)
C54D C53D H53D 125.6
C52D C53D H53D 125.6
C53D C54D C46D 122.4(12)
C53D C54D S55D 114.5(10)
C46D C54D S55D 122.5(11)
C54D S55D C51D 93.2(6)
C12E N11E C16E 120.0
C12E N11E Cu4 121.7(4)
C16E N11E Cu4 117.3(4)
C13E C12E N11E 120.0
C13E C12E H12E 120.0
N11E C12E H12E 120.0
C12E C13E C14E 120.0
C12E C13E H13E 120.0
C14E C13E H13E 120.0
C15E C14E C13E 120.0
C15E C14E H14E 120.0
C13E C14E H14E 120.0
C14E C15E C16E 120.0
C14E C15E H15E 120.0
C16E C15E H15E 120.0
C23E C16E C15E 121.8(6)
C23E C16E N11E 117.7(6)
C15E C16E N11E 120.0
C26E N21E C25E 128.4(7)
C26E N21E N22E 123.5(7)
C25E N21E N22E 108.0
C23E N22E N21E 108.0
C23E N22E Cu4 105.0(4)
N21E N22E Cu4 144.4(4)
C16E C23E N22E 120.8(6)
C16E C23E C24E 131.2(6)
N22E C23E C24E 108.0
C25E C24E C23E 108.0
C25E C24E H24E 126.0
C23E C24E H24E 126.0
N21E C25E C24E 108.0
N21E C25E H25E 126.0
C24E C25E H25E 126.0
N21E C26E C51E 111.9(10)
N21E C26E H26I 109.2
C51E C26E H26I 109.2
N21E C26E H26J 109.2
C51E C26E H26J 109.2
H26I C26E H26J 107.9
C32E N31E C36E 120.0
C32E N31E Cu1 125.1(3)
C36E N31E Cu1 114.9(3)
N31E C32E C33E 120.0
N31E C32E H32E 120.0
C33E C32E H32E 120.0
C34E C33E C32E 120.0
C34E C33E H33E 120.0
C32E C33E H33E 120.0
C33E C34E C35E 120.0
C33E C34E H34E 120.0
C35E C34E H34E 120.0
C36E C35E C34E 120.0
C36E C35E H35E 120.0
C34E C35E H35E 120.0
C43E C36E C35E 124.5(5)
C43E C36E N31E 115.4(5)
C35E C36E N31E 120.0
C46E N41E C45E 128.1(7)
C46E N41E N42E 123.9(7)
C45E N41E N42E 108.0
C43E N42E N41E 108.0
C43E N42E Cu1 111.2(4)
N41E N42E Cu1 140.7(4)
C36E C43E N42E 118.9(6)
C36E C43E C44E 133.1(5)
N42E C43E C44E 108.0
C45E C44E C43E 108.0
C45E C44E H44E 126.0
C43E C44E H44E 126.0
N41E C45E C44E 108.0
N41E C45E H45E 126.0
C44E C45E H45E 126.0
N41E C46E C54E 110.9(9)
N41E C46E H46I 109.5
C54E C46E H46I 109.5
N41E C46E H46J 109.5
C54E C46E H46J 109.5
H46I C46E H46J 108.0
C52E C51E C26E 126.2(10)
C52E C51E S55E 112.4(8)
C26E C51E S55E 121.1(8)
C51E C52E C53E 112.4(10)
C51E C52E H52E 123.8
C53E C52E H52E 123.8
C54E C53E C52E 114.6(9)
C54E C53E H53E 122.7
C52E C53E H53E 122.7
C53E C54E C46E 130.1(9)
C53E C54E S55E 108.8(8)
C46E C54E S55E 120.5(8)
C51E S55E C54E 91.8(5)
C12F N11F C16F 120.0
C12F N11F Cu4 126.9(4)
C16F N11F Cu4 113.1(4)
C13F C12F N11F 120.0
C13F C12F H12F 120.0
N11F C12F H12F 120.0
C14F C13F C12F 120.0
C14F C13F H13F 120.0
C12F C13F H13F 120.0
C13F C14F C15F 120.0
C13F C14F H14F 120.0
C15F C14F H14F 120.0
C16F C15F C14F 120.0
C16F C15F H15F 120.0
C14F C15F H15F 120.0
C23F C16F C15F 122.5(6)
C23F C16F N11F 117.5(6)
C15F C16F N11F 120.0
C26F N21F N22F 123.4(7)
C26F N21F C25F 128.4(7)
N22F N21F C25F 108.0
C23F N22F N21F 108.0
C23F N22F Cu4 113.3(4)
N21F N22F Cu4 138.7(4)
C16F C23F N22F 116.5(6)
C16F C23F C24F 135.4(6)
N22F C23F C24F 108.0
C25F C24F C23F 108.0
C25F C24F H24F 126.0
C23F C24F H24F 126.0
C24F C25F N21F 108.0
C24F C25F H25F 126.0
N21F C25F H25F 126.0
N21F C26F C51F 112.4(9)
N21F C26F H26K 109.1
C51F C26F H26K 109.1
N21F C26F H26L 109.1
C51F C26F H26L 109.1
H26K C26F H26L 107.9
C32F N31F C36F 120.0
C32F N31F Cu1 121.9(4)
C36F N31F Cu1 117.8(4)
C33F C32F N31F 120.0
C33F C32F H32F 120.0
N31F C32F H32F 120.0
C34F C33F C32F 120.0
C34F C33F H33F 120.0
C32F C33F H33F 120.0
C33F C34F C35F 120.0
C33F C34F H34F 120.0
C35F C34F H34F 120.0
C34F C35F C36F 120.0
C34F C35F H35F 120.0
C36F C35F H35F 120.0
C43F C36F C35F 119.5(5)
C43F C36F N31F 120.5(5)
C35F C36F N31F 120.0
C46F N41F C45F 131.7(7)
C46F N41F N42F 120.3(7)
C45F N41F N42F 108.0
C43F N42F N41F 108.0
C43F N42F Cu1 108.4(4)
N41F N42F Cu1 143.1(4)
C36F C43F C44F 135.5(6)
C36F C43F N42F 116.4(6)
C44F C43F N42F 108.0
C43F C44F C45F 108.0
C43F C44F H44F 126.0
C45F C44F H44F 126.0
C44F C45F N41F 108.0
C44F C45F H45F 126.0
N41F C45F H45F 126.0
N41F C46F C54F 109.6(10)
N41F C46F H46K 109.7
C54F C46F H46K 109.7
N41F C46F H46L 109.7
C54F C46F H46L 109.7
H46K C46F H46L 108.2
C52F C51F C26F 124.1(10)
C52F C51F S55F 112.7(8)
C26F C51F S55F 123.0(7)
C51F C52F C53F 111.1(10)
C51F C52F H52F 124.5
C53F C52F H52F 124.5
C54F C53F C52F 116.0(9)
C54F C53F H53F 122.0
C52F C53F H53F 122.0
C53F C54F C46F 129.7(10)
C53F C54F S55F 107.5(8)
C46F C54F S55F 122.8(8)
C51F S55F C54F 92.6(5)
F13 B11 F14 112.5(10)
F13 B11 F15 109.7(10)
F14 B11 F15 106.5(10)
F13 B11 F12 108.8(10)
F14 B11 F12 109.0(10)
F15 B11 F12 110.2(10)
F24 B21 F25 114.0(11)
F24 B21 F23 108.1(10)
F25 B21 F23 109.5(10)
F24 B21 F22 108.4(10)
F25 B21 F22 110.4(10)
F23 B21 F22 106.2(10)
F32 B31 F35 109.8(11)
F32 B31 F34 111.3(11)
F35 B31 F34 111.4(11)
F32 B31 F33 109.8(11)
F35 B31 F33 109.2(11)
F34 B31 F33 105.2(11)

loop_
_geom_bond_atom_site_label_1
_geom_bond_atom_site_label_2
_geom_bond_distance
Cu1 N31E 2.044(5)
Cu1 N31F 2.054(5)
Cu1 N42E 2.066(5)
Cu1 N11A 2.071(5)
Cu1 N22A 2.297(6)
Cu1 N42F 2.367(6)
Cu2 N22C 2.028(5)
Cu2 N11C 2.030(4)
Cu2 N11B 2.038(4)
Cu2 N31A 2.078(5)
Cu2 N22B 2.326(5)
Cu2 N42A 2.421(5)
Cu3 N31B 2.025(5)
Cu3 N11D 2.034(7)
Cu3 N31C 2.035(5)
Cu3 N42B 2.037(5)
Cu3 N42C 2.330(5)
Cu3 N22D 2.420(7)
Cu4 N31D 2.014(7)
Cu4 N11E 2.020(5)
Cu4 N22F 2.038(5)
Cu4 N11F 2.063(5)
Cu4 N22E 2.302(6)
Cu4 N42D 2.318(8)
N11A C12A 1.3900
N11A C16A 1.3900
C12A C13A 1.3900
C12A H12A 0.9500
C13A C14A 1.3900
C13A H13A 0.9500
C14A C15A 1.3900
C14A H14A 0.9500
C15A C16A 1.3900
C15A H15A 0.9500
C16A C23A 1.361(7)
N21A C26A 1.404(10)
N21A C25A 1.4200
N21A N22A 1.4200
N22A C23A 1.4200
C23A C24A 1.4200
C24A C25A 1.4200
C24A H24A 0.9500
C25A H25A 0.9500
C26A C51A 1.493(13)
C26A H26A 0.9900
C26A H26B 0.9900
N31A C32A 1.3900
N31A C36A 1.3900
C32A C33A 1.3900
C32A H32A 0.9500
C33A C34A 1.3900
C33A H33A 0.9500
C34A C35A 1.3900
C34A H34A 0.9500
C35A C36A 1.3900
C35A H35A 0.9500
C36A C43A 1.337(6)
N41A C46A 1.397(10)
N41A C45A 1.4200
N41A N42A 1.4200
N42A C43A 1.4200
C43A C44A 1.4200
C44A C45A 1.4200
C44A H44A 0.9500
C45A H45A 0.9500
C46A C54A 1.465(12)
C46A H46A 0.9900
C46A H46B 0.9900
C51A C52A 1.382(11)
C51A S55A 1.717(9)
C52A C53A 1.410(11)
C52A H52A 0.9500
C53A C54A 1.358(11)
C53A H53A 0.9500
C54A S55A 1.719(9)
N11B C12B 1.3900
N11B C16B 1.3900
C12B C13B 1.3900
C12B H12B 0.9500
C13B C14B 1.3900
C13B H13B 0.9500
C14B C15B 1.3900
C14B H14B 0.9500
C15B C16B 1.3900
C15B H15B 0.9500
C16B C23B 1.344(6)
N21B C26B 1.365(10)
N21B N22B 1.4200
N21B C25B 1.4200
N22B C23B 1.4200
C23B C24B 1.4200
C24B C25B 1.4200
C24B H24B 0.9500
C25B H25B 0.9500
C26B C51B 1.535(13)
C26B H26C 0.9900
C26B H26D 0.9900
N31B C32B 1.3900
N31B C36B 1.3900
C32B C33B 1.3900
C32B H32B 0.9500
C33B C34B 1.3900
C33B H33B 0.9500
C34B C35B 1.3900
C34B H34B 0.9500
C35B C36B 1.3900
C35B H35B 0.9500
C36B C43B 1.314(7)
N41B C46B 1.350(10)
N41B C45B 1.4200
N41B N42B 1.4200
N42B C43B 1.4200
C43B C44B 1.4200
C44B C45B 1.4200
C44B H44B 0.9500
C45B H45B 0.9500
C46B C54B 1.504(13)
C46B H46C 0.9900
C46B H46D 0.9900
C51B C52B 1.354(11)
C51B S55B 1.714(9)
C52B C53B 1.414(11)
C52B H52B 0.9500
C53B C54B 1.380(11)
C53B H53B 0.9500
C54B S55B 1.727(10)
N11C C12C 1.3900
N11C C16C 1.3900
C12C C13C 1.3900
C12C H12C 0.9500
C13C C14C 1.3900
C13C H13C 0.9500
C14C C15C 1.3900
C14C H14C 0.9500
C15C C16C 1.3900
C15C H15C 0.9500
C16C C23C 1.330(6)
N21C C26C 1.406(10)
N21C N22C 1.4200
N21C C25C 1.4200
N22C C23C 1.4200
C23C C24C 1.4200
C24C C25C 1.4200
C24C H24C 0.9500
C25C H25C 0.9500
C26C C51C 1.479(12)
C26C H26E 0.9900
C26C H26F 0.9900
N31C C32C 1.3900
N31C C36C 1.3900
C32C C33C 1.3900
C32C H32C 0.9500
C33C C34C 1.3900
C33C H33C 0.9500
C34C C35C 1.3900
C34C H34C 0.9500
C35C C36C 1.3900
C35C H35C 0.9500
C36C C43C 1.335(7)
N41C C46C 1.398(11)
N41C N42C 1.4200
N41C C45C 1.4200
N42C C43C 1.4200
C43C C44C 1.4200
C44C C45C 1.4200
C44C H44C 0.9500
C45C H45C 0.9500
C46C C54C 1.493(12)
C46C H46E 0.9900
C46C H46F 0.9900
C51C C52C 1.358(11)
C51C S55C 1.725(9)
C52C C53C 1.398(11)
C52C H52C 0.9500
C53C C54C 1.346(11)
C53C H53C 0.9500
C54C S55C 1.740(9)
N11D C12D 1.3900
N11D C16D 1.3900
C12D C13D 1.3900
C12D H12D 0.9500
C13D C14D 1.3900
C13D H13D 0.9500
C14D C15D 1.3900
C14D H14D 0.9500
C15D C16D 1.3900
C15D H15D 0.9500
C16D C23D 1.356(9)
N21D C25D 1.4200
N21D N22D 1.4200
N21D C26D 1.423(14)
N22D C23D 1.4200
C23D C24D 1.4200
C24D C25D 1.4200
C24D H24D 0.9500
C25D H25D 0.9500
C26D C51D 1.450(17)
C26D H26G 0.9900
C26D H26H 0.9900
N31D C32D 1.3900
N31D C36D 1.3900
C32D C33D 1.3900
C32D H32D 0.9500
C33D C34D 1.3900
C33D H33D 0.9500
C34D C35D 1.3900
C34D H34D 0.9500
C35D C36D 1.3900
C35D H35D 0.9500
C36D C43D 1.372(9)
N41D C46D 1.377(14)
N41D C45D 1.4200
N41D N42D 1.4200
N42D C43D 1.4200
C43D C44D 1.4200
C44D C45D 1.4200
C44D H44D 0.9500
C45D H45D 0.9500
C46D C54D 1.563(17)
C46D H46G 0.9900
C46D H46H 0.9900
C51D C52D 1.375(13)
C51D S55D 1.726(11)
C52D C53D 1.442(13)
C52D H52D 0.9500
C53D C54D 1.341(13)
C53D H53D 0.9500
C54D S55D 1.678(12)
N11E C12E 1.3900
N11E C16E 1.3900
C12E C13E 1.3900
C12E H12E 0.9500
C13E C14E 1.3900
C13E H13E 0.9500
C14E C15E 1.3900
C14E H14E 0.9500
C15E C16E 1.3900
C15E H15E 0.9500
C16E C23E 1.341(7)
N21E C26E 1.391(12)
N21E C25E 1.4200
N21E N22E 1.4200
N22E C23E 1.4200
C23E C24E 1.4200
C24E C25E 1.4200
C24E H24E 0.9500
C25E H25E 0.9500
C26E C51E 1.491(14)
C26E H26I 0.9900
C26E H26J 0.9900
N31E C32E 1.3900
N31E C36E 1.3900
C32E C33E 1.3900
C32E H32E 0.9500
C33E C34E 1.3900
C33E H33E 0.9500
C34E C35E 1.3900
C34E H34E 0.9500
C35E C36E 1.3900
C35E H35E 0.9500
C36E C43E 1.346(7)
N41E C46E 1.385(11)
N41E C45E 1.4200
N41E N42E 1.4200
N42E C43E 1.4200
C43E C44E 1.4200
C44E C45E 1.4200
C44E H44E 0.9500
C45E H45E 0.9500
C46E C54E 1.474(14)
C46E H46I 0.9900
C46E H46J 0.9900
C51E C52E 1.324(11)
C51E S55E 1.716(10)
C52E C53E 1.403(12)
C52E H52E 0.9500
C53E C54E 1.366(11)
C53E H53E 0.9500
C54E S55E 1.733(9)
N11F C12F 1.3900
N11F C16F 1.3900
C12F C13F 1.3900
C12F H12F 0.9500
C13F C14F 1.3900
C13F H13F 0.9500
C14F C15F 1.3900
C14F H14F 0.9500
C15F C16F 1.3900
C15F H15F 0.9500
C16F C23F 1.345(7)
N21F C26F 1.397(11)
N21F N22F 1.4200
N21F C25F 1.4200
N22F C23F 1.4200
C23F C24F 1.4200
C24F C25F 1.4200
C24F H24F 0.9500
C25F H25F 0.9500
C26F C51F 1.531(14)
C26F H26K 0.9900
C26F H26L 0.9900
N31F C32F 1.3900
N31F C36F 1.3900
C32F C33F 1.3900
C32F H32F 0.9500
C33F C34F 1.3900
C33F H33F 0.9500
C34F C35F 1.3900
C34F H34F 0.9500
C35F C36F 1.3900
C35F H35F 0.9500
C36F C43F 1.380(7)
N41F C46F 1.398(11)
N41F C45F 1.4200
N41F N42F 1.4200
N42F C43F 1.4200
C43F C44F 1.4200
C44F C45F 1.4200
C44F H44F 0.9500
C45F H45F 0.9500
C46F C54F 1.431(14)
C46F H46K 0.9900
C46F H46L 0.9900
C51F C52F 1.353(11)
C51F S55F 1.697(10)
C52F C53F 1.390(12)
C52F H52F 0.9500
C53F C54F 1.381(12)
C53F H53F 0.9500
C54F S55F 1.737(9)
B11 F13 1.361(13)
B11 F14 1.372(13)
B11 F15 1.384(13)
B11 F12 1.389(13)
B21 F24 1.372(13)
B21 F25 1.378(13)
B21 F23 1.428(13)
B21 F22 1.445(13)
B31 F32 1.362(14)
B31 F35 1.381(14)
B31 F34 1.386(14)
B31 F33 1.404(14)

loop_
_geom_torsion_atom_site_label_1
_geom_torsion_atom_site_label_2
_geom_torsion_atom_site_label_3
_geom_torsion_atom_site_label_4
_geom_torsion
N31E Cu1 N11A C12A -85.1(4)
N31F Cu1 N11A C12A 92.9(4)
N42E Cu1 N11A C12A -98(3)
N22A Cu1 N11A C12A -173.6(4)
N42F Cu1 N11A C12A 17.0(4)
N31E Cu1 N11A C16A 97.2(4)
N31F Cu1 N11A C16A -84.8(4)
N42E Cu1 N11A C16A 84(3)
N22A Cu1 N11A C16A 8.7(3)
N42F Cu1 N11A C16A -160.6(4)
C16A N11A C12A C13A 0.0
Cu1 N11A C12A C13A -177.6(4)
N11A C12A C13A C14A 0.0
C12A C13A C14A C15A 0.0
C13A C14A C15A C16A 0.0
C14A C15A C16A C23A -177.0(7)
C14A C15A C16A N11A 0.0
C12A N11A C16A C23A 177.2(7)
Cu1 N11A C16A C23A -5.1(6)
C12A N11A C16A C15A 0.0
Cu1 N11A C16A C15A 177.7(4)
C26A N21A N22A C23A 167.5(7)
C25A N21A N22A C23A 0.0
C26A N21A N22A Cu1 -27.5(9)
C25A N21A N22A Cu1 165.0(7)
N31E Cu1 N22A C23A -105.9(4)
N31F Cu1 N22A C23A 74.8(4)
N42E Cu1 N22A C23A 174.9(3)
N11A Cu1 N22A C23A -10.8(3)
N42F Cu1 N22A C23A 26.4(9)
N31E Cu1 N22A N21A 89.3(6)
N31F Cu1 N22A N21A -90.1(6)
N42E Cu1 N22A N21A 10.1(6)
N11A Cu1 N22A N21A -175.6(6)
N42F Cu1 N22A N21A -138.4(8)
C15A C16A C23A C24A -5.6(10)
N11A C16A C23A C24A 177.3(5)
C15A C16A C23A N22A 171.4(4)
N11A C16A C23A N22A -5.7(7)
N21A N22A C23A C16A -177.7(7)
Cu1 N22A C23A C16A 12.1(6)
N21A N22A C23A C24A 0.0
Cu1 N22A C23A C24A -170.1(5)
C16A C23A C24A C25A 177.2(9)
N22A C23A C24A C25A 0.0
C23A C24A C25A N21A 0.0
C26A N21A C25A C24A -165.7(8)
N22A N21A C25A C24A 0.0
C25A N21A C26A C51A 92.4(10)
N22A N21A C26A C51A -71.9(10)
N22C Cu2 N31A C32A -120.0(18)
N11C Cu2 N31A C32A -86.3(4)
N11B Cu2 N31A C32A 90.9(4)
N22B Cu2 N31A C32A 14.3(3)
N42A Cu2 N31A C32A -173.8(4)
N22C Cu2 N31A C36A 66.0(19)
N11C Cu2 N31A C36A 99.8(3)
N11B Cu2 N31A C36A -83.1(3)
N22B Cu2 N31A C36A -159.6(3)
N42A Cu2 N31A C36A 12.3(3)
C36A N31A C32A C33A 0.0
Cu2 N31A C32A C33A -173.9(4)
N31A C32A C33A C34A 0.0
C32A C33A C34A C35A 0.0
C33A C34A C35A C36A 0.0
C34A C35A C36A C43A 178.6(7)
C34A C35A C36A N31A 0.0
C32A N31A C36A C43A -178.7(6)
Cu2 N31A C36A C43A -4.7(6)
C32A N31A C36A C35A 0.0
Cu2 N31A C36A C35A 174.0(4)
C46A N41A N42A C43A 168.6(8)
C45A N41A N42A C43A 0.0
C46A N41A N42A Cu2 -44.1(9)
C45A N41A N42A Cu2 147.2(6)
N22C Cu2 N42A C43A 169.3(3)
N11C Cu2 N42A C43A -112.3(3)
N11B Cu2 N42A C43A 67.0(3)
N31A Cu2 N42A C43A -17.2(3)
N22B Cu2 N42A C43A 13.3(9)
N22C Cu2 N42A N41A 21.5(6)
N11C Cu2 N42A N41A 99.9(6)
N11B Cu2 N42A N41A -80.8(6)
N31A Cu2 N42A N41A -165.0(6)
N22B Cu2 N42A N41A -134.6(8)
C35A C36A C43A N42A 167.1(4)
N31A C36A C43A N42A -14.3(7)
C35A C36A C43A C44A -10.8(9)
N31A C36A C43A C44A 167.8(5)
N41A N42A C43A C36A -178.4(7)
Cu2 N42A C43A C36A 21.9(6)
N41A N42A C43A C44A 0.0
Cu2 N42A C43A C44A -159.7(4)
C36A C43A C44A C45A 178.1(8)
N42A C43A C44A C45A 0.0
C43A C44A C45A N41A 0.0
C46A N41A C45A C44A -168.2(8)
N42A N41A C45A C44A 0.0
C45A N41A C46A C54A 80.8(10)
N42A N41A C46A C54A -85.6(10)
N21A C26A C51A C52A -12.3(16)
N21A C26A C51A S55A 170.5(7)
C26A C51A C52A C53A 177.8(11)
S55A C51A C52A C53A -4.6(12)
C51A C52A C53A C54A 3.3(14)
C52A C53A C54A C46A 177.6(10)
C52A C53A C54A S55A -0.4(12)
N41A C46A C54A C53A -82.7(13)
N41A C46A C54A S55A 95.0(11)
C52A C51A S55A C54A 3.8(9)
C26A C51A S55A C54A -178.5(10)
C53A C54A S55A C51A -2.0(9)
C46A C54A S55A C51A 180.0(9)
N22C Cu2 N11B C12B -94.6(4)
N11C Cu2 N11B C12B 173(50)
N31A Cu2 N11B C12B 81.3(4)
N22B Cu2 N11B C12B 174.4(4)
N42A Cu2 N11B C12B 7.7(4)
N22C Cu2 N11B C16B 103.4(4)
N11C Cu2 N11B C16B 11(6)
N31A Cu2 N11B C16B -80.8(4)
N22B Cu2 N11B C16B 12.3(3)
N42A Cu2 N11B C16B -154.4(3)
C16B N11B C12B C13B 0.0
Cu2 N11B C12B C13B -161.6(5)
N11B C12B C13B C14B 0.0
C12B C13B C14B C15B 0.0
C13B C14B C15B C16B 0.0
C14B C15B C16B C23B 176.3(7)
C14B C15B C16B N11B 0.0
C12B N11B C16B C23B -176.5(7)
Cu2 N11B C16B C23B -14.5(6)
C12B N11B C16B C15B 0.0
Cu2 N11B C16B C15B 162.0(4)
C26B N21B N22B C23B -177.0(9)
C25B N21B N22B C23B 0.0
C26B N21B N22B Cu2 -10.4(11)
C25B N21B N22B Cu2 166.7(8)
N22C Cu2 N22B N21B 84.0(7)
N11C Cu2 N22B N21B 4.7(7)
N11B Cu2 N22B N21B -175.2(8)
N31A Cu2 N22B N21B -90.3(7)
N42A Cu2 N22B N21B -119.5(9)
N22C Cu2 N22B C23B -109.1(4)
N11C Cu2 N22B C23B 171.6(3)
N11B Cu2 N22B C23B -8.4(4)
N31A Cu2 N22B C23B 76.6(4)
N42A Cu2 N22B C23B 47.3(9)
C15B C16B C23B C24B 4.7(10)
N11B C16B C23B C24B -178.8(5)
C15B C16B C23B N22B -170.6(4)
N11B C16B C23B N22B 5.8(8)
N21B N22B C23B C16B 176.3(8)
Cu2 N22B C23B C16B 4.0(7)
N21B N22B C23B C24B 0.0
Cu2 N22B C23B C24B -172.2(5)
C16B C23B C24B C25B -175.8(9)
N22B C23B C24B C25B 0.0
C23B C24B C25B N21B 0.0
C26B N21B C25B C24B 176.7(10)
N22B N21B C25B C24B 0.0
N22B N21B C26B C51B -107.1(8)
C25B N21B C26B C51B 76.6(11)
N11D Cu3 N31B C32B 16.0(5)
N31C Cu3 N31B C32B -89(2)
N42B Cu3 N31B C32B -176.9(5)
N42C Cu3 N31B C32B -81.5(4)
N22D Cu3 N31B C32B 91.8(5)
N11D Cu3 N31B C36B -158.1(4)
N31C Cu3 N31B C36B 97(2)
N42B Cu3 N31B C36B 8.9(4)
N42C Cu3 N31B C36B 104.3(3)
N22D Cu3 N31B C36B -82.4(4)
C36B N31B C32B C33B 0.0
Cu3 N31B C32B C33B -173.8(5)
N31B C32B C33B C34B 0.0
C32B C33B C34B C35B 0.0
C33B C34B C35B C36B 0.0
C34B C35B C36B C43B -174.6(8)
C34B C35B C36B N31B 0.0
C32B N31B C36B C43B 174.9(7)
Cu3 N31B C36B C43B -10.6(6)
C32B N31B C36B C35B 0.0
Cu3 N31B C36B C35B 174.6(5)
C46B N41B N42B C43B -178.5(9)
C45B N41B N42B C43B 0.0
C46B N41B N42B Cu3 -9.4(11)
C45B N41B N42B Cu3 169.0(7)
N31B Cu3 N42B C43B -6.2(4)
N11D Cu3 N42B C43B 51.7(13)
N31C Cu3 N42B C43B -179.1(4)
N42C Cu3 N42B C43B -101.7(4)
N22D Cu3 N42B C43B 85.8(4)
N31B Cu3 N42B N41B -174.9(7)
N11D Cu3 N42B N41B -117.0(13)
N31C Cu3 N42B N41B 12.2(7)
N42C Cu3 N42B N41B 89.6(6)
N22D Cu3 N42B N41B -82.9(6)
C35B C36B C43B C44B -7.1(11)
N31B C36B C43B C44B 178.2(6)
C35B C36B C43B N42B 179.9(4)
N31B C36B C43B N42B 5.2(8)
N41B N42B C43B C36B 174.8(8)
Cu3 N42B C43B C36B 2.6(7)
N41B N42B C43B C44B 0.0
Cu3 N42B C43B C44B -172.2(5)
C36B C43B C44B C45B -173.4(10)
N42B C43B C44B C45B 0.0
C43B C44B C45B N41B 0.0
C46B N41B C45B C44B 178.5(9)
N42B N41B C45B C44B 0.0
C45B N41B C46B C54B 99.5(9)
N42B N41B C46B C54B -82.3(11)
N21B C26B C51B C52B -107.8(12)
N21B C26B C51B S55B 70.5(10)
C26B C51B C52B C53B -178.6(9)
S55B C51B C52B C53B 3.0(11)
C51B C52B C53B C54B -4.2(13)
C52B C53B C54B C46B 171.8(9)
C52B C53B C54B S55B 3.5(11)
N41B C46B C54B C53B 147.0(10)
N41B C46B C54B S55B -45.9(12)
C52B C51B S55B C54B -0.8(8)
C26B C51B S55B C54B -179.4(8)
C53B C54B S55B C51B -1.5(8)
C46B C54B S55B C51B -170.4(8)
N22C Cu2 N11C C12C 176.6(4)
N11B Cu2 N11C C12C -91(6)
N31A Cu2 N11C C12C 1.1(4)
N22B Cu2 N11C C12C -91.7(4)
N42A Cu2 N11C C12C 75.0(3)
N22C Cu2 N11C C16C -1.3(3)
N11B Cu2 N11C C16C 91(6)
N31A Cu2 N11C C16C -176.9(3)
N22B Cu2 N11C C16C 90.3(3)
N42A Cu2 N11C C16C -103.0(3)
C16C N11C C12C C13C 0.0
Cu2 N11C C12C C13C -177.9(4)
N11C C12C C13C C14C 0.0
C12C C13C C14C C15C 0.0
C13C C14C C15C C16C 0.0
C14C C15C C16C C23C 174.6(7)
C14C C15C C16C N11C 0.0
C12C N11C C16C C23C -175.1(6)
Cu2 N11C C16C C23C 3.0(5)
C12C N11C C16C C15C 0.0
Cu2 N11C C16C C15C 178.1(4)
C26C N21C N22C C23C 179.6(8)
C25C N21C N22C C23C 0.0
C26C N21C N22C Cu2 0.9(9)
C25C N21C N22C Cu2 -178.7(6)
N11C Cu2 N22C C23C -0.4(3)
N11B Cu2 N22C C23C -177.5(3)
N31A Cu2 N22C C23C 34.0(19)
N22B Cu2 N22C C23C -100.3(3)
N42A Cu2 N22C C23C 86.2(3)
N11C Cu2 N22C N21C 178.2(6)
N11B Cu2 N22C N21C 1.1(6)
N31A Cu2 N22C N21C -147.4(16)
N22B Cu2 N22C N21C 78.3(6)
N42A Cu2 N22C N21C -95.2(5)
C15C C16C C23C N22C -178.2(4)
N11C C16C C23C N22C -3.4(7)
C15C C16C C23C C24C 6.0(9)
N11C C16C C23C C24C -179.1(5)
N21C N22C C23C C16C -176.8(7)
Cu2 N22C C23C C16C 2.2(6)
N21C N22C C23C C24C 0.0
Cu2 N22C C23C C24C 179.0(4)
C16C C23C C24C C25C 176.0(9)
N22C C23C C24C C25C 0.0
C23C C24C C25C N21C 0.0
C26C N21C C25C C24C -179.6(8)
N22C N21C C25C C24C 0.0
N22C N21C C26C C51C -114.6(8)
C25C N21C C26C C51C 64.8(10)
N31B Cu3 N31C C32C -179(100)
N11D Cu3 N31C C32C 75.8(4)
N42B Cu3 N31C C32C -92.4(4)
N42C Cu3 N31C C32C 173.4(4)
N22D Cu3 N31C C32C 0.2(4)
N31B Cu3 N31C C36C 9(2)
N11D Cu3 N31C C36C -96.0(4)
N42B Cu3 N31C C36C 95.8(4)
N42C Cu3 N31C C36C 1.6(3)
N22D Cu3 N31C C36C -171.5(4)
C36C N31C C32C C33C 0.0
Cu3 N31C C32C C33C -171.6(4)
N31C C32C C33C C34C 0.0
C32C C33C C34C C35C 0.0
C33C C34C C35C C36C 0.0
C34C C35C C36C C43C -179.3(7)
C34C C35C C36C N31C 0.0
C32C N31C C36C C43C 179.3(7)
Cu3 N31C C36C C43C -8.8(6)
C32C N31C C36C C35C 0.0
Cu3 N31C C36C C35C 171.9(4)
C46C N41C N42C C43C 180.0(8)
C45C N41C N42C C43C 0.0
C46C N41C N42C Cu3 19.3(9)
C45C N41C N42C Cu3 -160.7(6)
N31B Cu3 N42C C43C -174.4(3)
N11D Cu3 N42C C43C 92.1(4)
N31C Cu3 N42C C43C 4.7(3)
N42B Cu3 N42C C43C -94.7(3)
N22D Cu3 N42C C43C 42.7(15)
N31B Cu3 N42C N41C -13.5(6)
N11D Cu3 N42C N41C -107.1(6)
N31C Cu3 N42C N41C 165.6(6)
N42B Cu3 N42C N41C 66.1(6)
N22D Cu3 N42C N41C -156.4(13)
C35C C36C C43C C44C 14.1(9)
N31C C36C C43C C44C -165.2(5)
C35C C36C C43C N42C -166.8(4)
N31C C36C C43C N42C 13.9(7)
N41C N42C C43C C36C -179.3(7)
Cu3 N42C C43C C36C -11.2(6)
N41C N42C C43C C44C 0.0
Cu3 N42C C43C C44C 168.2(4)
C36C C43C C44C C45C 179(100)
N42C C43C C44C C45C 0.0
C43C C44C C45C N41C 0.0
C46C N41C C45C C44C -180.0(8)
N42C N41C C45C C44C 0.0
N42C N41C C46C C54C -90.7(10)
C45C N41C C46C C54C 89.3(9)
N21C C26C C51C C52C -112.9(11)
N21C C26C C51C S55C 66.8(11)
C26C C51C C52C C53C -177.7(9)
S55C C51C C52C C53C 2.6(11)
C51C C52C C53C C54C -1.2(13)
C52C C53C C54C C46C 176.0(10)
C52C C53C C54C S55C -0.7(12)
N41C C46C C54C C53C 143.2(11)
N41C C46C C54C S55C -40.4(12)
C52C C51C S55C C54C -2.6(8)
C26C C51C S55C C54C 177.7(9)
C53C C54C S55C C51C 1.9(8)
C46C C54C S55C C51C -175.2(9)
N31B Cu3 N11D C12D -88.0(5)
N31C Cu3 N11D C12D 85.2(5)
N42B Cu3 N11D C12D -144.4(11)
N42C Cu3 N11D C12D 9.0(5)
N22D Cu3 N11D C12D -179.7(6)
N31B Cu3 N11D C16D 89.2(5)
N31C Cu3 N11D C16D -97.6(5)
N42B Cu3 N11D C16D 32.8(14)
N42C Cu3 N11D C16D -173.8(4)
N22D Cu3 N11D C16D -2.5(4)
C16D N11D C12D C13D 0.0
Cu3 N11D C12D C13D 177.2(6)
N11D C12D C13D C14D 0.0
C12D C13D C14D C15D 0.0
C13D C14D C15D C16D 0.0
C14D C15D C16D C23D -176.9(10)
C14D C15D C16D N11D 0.0
C12D N11D C16D C23D 176.8(10)
Cu3 N11D C16D C23D -0.4(9)
C12D N11D C16D C15D 0.0
Cu3 N11D C16D C15D -177.3(6)
C25D N21D N22D C23D 0.0
C26D N21D N22D C23D 175.7(11)
C25D N21D N22D Cu3 -174.0(10)
C26D N21D N22D Cu3 1.7(14)
N31B Cu3 N22D C23D -87.4(5)
N11D Cu3 N22D C23D 4.7(5)
N31C Cu3 N22D C23D 92.6(4)
N42B Cu3 N22D C23D -166.5(4)
N42C Cu3 N22D C23D 55.7(16)
N31B Cu3 N22D N21D 86.7(9)
N11D Cu3 N22D N21D 178.8(10)
N31C Cu3 N22D N21D -93.3(9)
N42B Cu3 N22D N21D 7.6(9)
N42C Cu3 N22D N21D -130.2(14)
C15D C16D C23D N22D -177.6(5)
N11D C16D C23D N22D 5.5(11)
C15D C16D C23D C24D -1.8(13)
N11D C16D C23D C24D -178.6(7)
N21D N22D C23D C16D 176.9(10)
Cu3 N22D C23D C16D -6.6(9)
N21D N22D C23D C24D 0.0
Cu3 N22D C23D C24D 176.5(6)
C16D C23D C24D C25D -176.2(13)
N22D C23D C24D C25D 0.0
N22D N21D C25D C24D 0.0
C26D N21D C25D C24D -175.2(12)
C23D C24D C25D N21D 0.0
C25D N21D C26D C51D 76.3(14)
N22D N21D C26D C51D -98.4(11)
N11E Cu4 N31D C32D 87.0(5)
N22F Cu4 N31D C32D -147.8(12)
N11F Cu4 N31D C32D -85.8(5)
N22E Cu4 N31D C32D 9.6(5)
N42D Cu4 N31D C32D -176.7(6)
N11E Cu4 N31D C36D -97.1(5)
N22F Cu4 N31D C36D 28.1(15)
N11F Cu4 N31D C36D 90.2(5)
N22E Cu4 N31D C36D -174.5(4)
N42D Cu4 N31D C36D -0.8(5)
C36D N31D C32D C33D 0.0
Cu4 N31D C32D C33D 175.8(6)
N31D C32D C33D C34D 0.0
C32D C33D C34D C35D 0.0
C33D C34D C35D C36D 0.0
C34D C35D C36D C43D -177.0(10)
C34D C35D C36D N31D 0.0
C32D N31D C36D C43D 177.1(10)
Cu4 N31D C36D C43D 1.1(9)
C32D N31D C36D C35D 0.0
Cu4 N31D C36D C35D -176.0(6)
C46D N41D N42D C43D 176.9(12)
C45D N41D N42D C43D 0.0
C46D N41D N42D Cu4 -7.5(16)
C45D N41D N42D Cu4 175.6(11)
N31D Cu4 N42D C43D 0.4(5)
N11E Cu4 N42D C43D 86.2(5)
N22F Cu4 N42D C43D -172.6(5)
N11F Cu4 N42D C43D -93.2(5)
N22E Cu4 N42D C43D 45(2)
N31D Cu4 N42D N41D -175.2(11)
N11E Cu4 N42D N41D -89.4(10)
N22F Cu4 N42D N41D 11.7(10)
N11F Cu4 N42D N41D 91.1(10)
N22E Cu4 N42D N41D -130.3(19)
C35D C36D C43D N42D 176.4(6)
N31D C36D C43D N42D -0.7(11)
C35D C36D C43D C44D -6.7(13)
N31D C36D C43D C44D 176.2(7)
N41D N42D C43D C36D 177.5(11)
Cu4 N42D C43D C36D 0.0(9)
N41D N42D C43D C44D 0.0
Cu4 N42D C43D C44D -177.5(6)
C36D C43D C44D C45D -177.2(12)
N42D C43D C44D C45D 0.0
C43D C44D C45D N41D 0.0
C46D N41D C45D C44D -176.7(13)
N42D N41D C45D C44D 0.0
C45D N41D C46D C54D 61.5(16)
N42D N41D C46D C54D -114.7(12)
N21D C26D C51D C52D 25(2)
N21D C26D C51D S55D -167.3(10)
C26D C51D C52D C53D 172.5(16)
S55D C51D C52D C53D 3.9(17)
C51D C52D C53D C54D -4(2)
C52D C53D C54D C46D 173.4(13)
C52D C53D C54D S55D 1.8(18)
N41D C46D C54D C53D -93.1(18)
N41D C46D C54D S55D 77.9(17)
C53D C54D S55D C51D 0.3(14)
C46D C54D S55D C51D -171.3(13)
C52D C51D S55D C54D -2.4(12)
C26D C51D S55D C54D -173.1(12)
N31D Cu4 N11E C12E 81.0(5)
N22F Cu4 N11E C12E -87.0(4)
N11F Cu4 N11E C12E 178(58)
N22E Cu4 N11E C12E 176.4(4)
N42D Cu4 N11E C12E 2.4(5)
N31D Cu4 N11E C16E -87.4(5)
N22F Cu4 N11E C16E 104.6(4)
N11F Cu4 N11E C16E 10(2)
N22E Cu4 N11E C16E 8.0(4)
N42D Cu4 N11E C16E -166.0(4)
C16E N11E C12E C13E 0.0
Cu4 N11E C12E C13E -168.1(5)
N11E C12E C13E C14E 0.0
C12E C13E C14E C15E 0.0
C13E C14E C15E C16E 0.0
C14E C15E C16E C23E 171.8(8)
C14E C15E C16E N11E 0.0
C12E N11E C16E C23E -172.2(8)
Cu4 N11E C16E C23E -3.5(7)
C12E N11E C16E C15E 0.0
Cu4 N11E C16E C15E 168.6(5)
C26E N21E N22E C23E -175.7(9)
C25E N21E N22E C23E 0.0
C26E N21E N22E Cu4 -18.5(12)
C25E N21E N22E Cu4 157.3(8)
N31D Cu4 N22E C23E 75.3(4)
N11E Cu4 N22E C23E -10.6(4)
N22F Cu4 N22E C23E -110.2(4)
N11F Cu4 N22E C23E 169.7(4)
N42D Cu4 N22E C23E 31(2)
N31D Cu4 N22E N21E -82.3(7)
N11E Cu4 N22E N21E -168.2(8)
N22F Cu4 N22E N21E 92.1(7)
N11F Cu4 N22E N21E 12.0(7)
N42D Cu4 N22E N21E -126.4(19)
C15E C16E C23E N22E -179.8(5)
N11E C16E C23E N22E -7.8(9)
C15E C16E C23E C24E -0.4(11)
N11E C16E C23E C24E 171.6(6)
N21E N22E C23E C16E 179.5(9)
Cu4 N22E C23E C16E 13.0(7)
N21E N22E C23E C24E 0.0
Cu4 N22E C23E C24E -166.5(5)
C16E C23E C24E C25E -179.5(10)
N22E C23E C24E C25E 0.0
C26E N21E C25E C24E 175.5(10)
N22E N21E C25E C24E 0.0
C23E C24E C25E N21E 0.0
C25E N21E C26E C51E 108.1(10)
N22E N21E C26E C51E -77.0(11)
N31F Cu1 N31E C32E -122(7)
N42E Cu1 N31E C32E 178.4(4)
N11A Cu1 N31E C32E -0.2(4)
N22A Cu1 N31E C32E 74.9(4)
N42F Cu1 N31E C32E -91.7(4)
N31F Cu1 N31E C36E 59(7)
N42E Cu1 N31E C36E -1.1(3)
N11A Cu1 N31E C36E -179.8(3)
N22A Cu1 N31E C36E -104.7(3)
N42F Cu1 N31E C36E 88.7(3)
C36E N31E C32E C33E 0.0
Cu1 N31E C32E C33E -179.6(5)
N31E C32E C33E C34E 0.0
C32E C33E C34E C35E 0.0
C33E C34E C35E C36E 0.0
C34E C35E C36E C43E 176.6(8)
C34E C35E C36E N31E 0.0
C32E N31E C36E C43E -176.9(7)
Cu1 N31E C36E C43E 2.7(6)
C32E N31E C36E C35E 0.0
Cu1 N31E C36E C35E 179.6(4)
C46E N41E N42E C43E 177.6(9)
C45E N41E N42E C43E 0.0
C46E N41E N42E Cu1 -5.9(11)
C45E N41E N42E Cu1 176.5(7)
N31E Cu1 N42E C43E -0.5(4)
N31F Cu1 N42E C43E -178.5(4)
N11A Cu1 N42E C43E 13(3)
N22A Cu1 N42E C43E 86.8(4)
N42F Cu1 N42E C43E -102.4(4)
N31E Cu1 N42E N41E -177.0(7)
N31F Cu1 N42E N41E 5.1(7)
N11A Cu1 N42E N41E -163(3)
N22A Cu1 N42E N41E -89.6(6)
N42F Cu1 N42E N41E 81.1(6)
C35E C36E C43E N42E 180.0(4)
N31E C36E C43E N42E -3.3(8)
C35E C36E C43E C44E -0.2(10)
N31E C36E C43E C44E 176.5(5)
N41E N42E C43E C36E 179.9(8)
Cu1 N42E C43E C36E 2.2(7)
N41E N42E C43E C44E 0.0
Cu1 N42E C43E C44E -177.6(5)
C36E C43E C44E C45E -179.8(9)
N42E C43E C44E C45E 0.0
C46E N41E C45E C44E -177.5(9)
N42E N41E C45E C44E 0.0
C43E C44E C45E N41E 0.0
C45E N41E C46E C54E 55.6(11)
N42E N41E C46E C54E -121.5(8)
N21E C26E C51E C52E 149.0(11)
N21E C26E C51E S55E -37.6(13)
C26E C51E C52E C53E 175.5(10)
S55E C51E C52E C53E 1.7(13)
C51E C52E C53E C54E -0.7(15)
C52E C53E C54E C46E -171.3(11)
C52E C53E C54E S55E -0.5(12)
N41E C46E C54E C53E -104.7(13)
N41E C46E C54E S55E 85.4(10)
C52E C51E S55E C54E -1.7(9)
C26E C51E S55E C54E -175.8(9)
C53E C54E S55E C51E 1.2(9)
C46E C54E S55E C51E 173.0(9)
N31D Cu4 N11F C12F 12.5(5)
N11E Cu4 N11F C12F -84(2)
N22F Cu4 N11F C12F 179.5(5)
N22E Cu4 N11F C12F -82.5(5)
N42D Cu4 N11F C12F 91.6(5)
N31D Cu4 N11F C16F -166.7(4)
N11E Cu4 N11F C16F 97(2)
N22F Cu4 N11F C16F 0.3(4)
N22E Cu4 N11F C16F 98.3(4)
N42D Cu4 N11F C16F -87.7(4)
C16F N11F C12F C13F 0.0
Cu4 N11F C12F C13F -179.2(5)
N11F C12F C13F C14F 0.0
C12F C13F C14F C15F 0.0
C13F C14F C15F C16F 0.0
C14F C15F C16F C23F -178.2(8)
C14F C15F C16F N11F 0.0
C12F N11F C16F C23F 178.3(8)
Cu4 N11F C16F C23F -2.5(7)
C12F N11F C16F C15F 0.0
Cu4 N11F C16F C15F 179.3(5)
C26F N21F N22F C23F -175.7(9)
C25F N21F N22F C23F 0.0
C26F N21F N22F Cu4 4.8(11)
C25F N21F N22F Cu4 -179.5(7)
N31D Cu4 N22F C23F 65.4(14)
N11E Cu4 N22F C23F -170.9(4)
N11F Cu4 N22F C23F 1.7(4)
N22E Cu4 N22F C23F -91.8(4)
N42D Cu4 N22F C23F 93.8(4)
N31D Cu4 N22F N21F -115.2(13)
N11E Cu4 N22F N21F 8.6(7)
N11F Cu4 N22F N21F -179(100)
N22E Cu4 N22F N21F 87.6(7)
N42D Cu4 N22F N21F -86.8(7)
C15F C16F C23F N22F -177.7(5)
N11F C16F C23F N22F 4.1(8)
C15F C16F C23F C24F -2.1(12)
N11F C16F C23F C24F 179.6(6)
N21F N22F C23F C16F 176.7(8)
Cu4 N22F C23F C16F -3.6(7)
N21F N22F C23F C24F 0.0
Cu4 N22F C23F C24F 179.6(5)
C16F C23F C24F C25F -175.8(11)
N22F C23F C24F C25F 0.0
C23F C24F C25F N21F 0.0
C26F N21F C25F C24F 175.5(10)
N22F N21F C25F C24F 0.0
N22F N21F C26F C51F -91.8(10)
C25F N21F C26F C51F 93.3(10)
N31E Cu1 N31F C32F -154(6)
N42E Cu1 N31F C32F -94.5(4)
N11A Cu1 N31F C32F 84.3(4)
N22A Cu1 N31F C32F 9.3(4)
N42F Cu1 N31F C32F 175.6(4)
N31E Cu1 N31F C36F 32(7)
N42E Cu1 N31F C36F 91.5(4)
N11A Cu1 N31F C36F -89.6(4)
N22A Cu1 N31F C36F -164.6(4)
N42F Cu1 N31F C36F 1.7(3)
C36F N31F C32F C33F 0.0
Cu1 N31F C32F C33F -173.8(5)
N31F C32F C33F C34F 0.0
C32F C33F C34F C35F 0.0
C33F C34F C35F C36F 0.0
C34F C35F C36F C43F -178.0(7)
C34F C35F C36F N31F 0.0
C32F N31F C36F C43F 178.0(7)
Cu1 N31F C36F C43F -8.0(7)
C32F N31F C36F C35F 0.0
Cu1 N31F C36F C35F 174.1(5)
C46F N41F N42F C43F 179.0(9)
C45F N41F N42F C43F 0.0
C46F N41F N42F Cu1 9.5(11)
C45F N41F N42F Cu1 -169.5(7)
N31E Cu1 N42F C43F -174.8(4)
N31F Cu1 N42F C43F 4.0(4)
N42E Cu1 N42F C43F -95.1(4)
N11A Cu1 N42F C43F 90.1(4)
N22A Cu1 N42F C43F 54.3(9)
N31E Cu1 N42F N41F -5.4(7)
N31F Cu1 N42F N41F 173.4(7)
N42E Cu1 N42F N41F 74.4(7)
N11A Cu1 N42F N41F -100.5(7)
N22A Cu1 N42F N41F -136.2(8)
C35F C36F C43F C44F 6.4(10)
N31F C36F C43F C44F -171.6(6)
C35F C36F C43F N42F -170.1(4)
N31F C36F C43F N42F 11.9(8)
N41F N42F C43F C36F 177.4(8)
Cu1 N42F C43F C36F -9.2(6)
N41F N42F C43F C44F 0.0
Cu1 N42F C43F C44F 173.4(5)
C36F C43F C44F C45F -176.7(10)
N42F C43F C44F C45F 0.0
C43F C44F C45F N41F 0.0
C46F N41F C45F C44F -178.8(10)
N42F N41F C45F C44F 0.0
C45F N41F C46F C54F 57.8(12)
N42F N41F C46F C54F -120.9(9)
N21F C26F C51F C52F 151.1(10)
N21F C26F C51F S55F -33.6(13)
C26F C51F C52F C53F 174.8(10)
S55F C51F C52F C53F -0.9(13)
C51F C52F C53F C54F 2.0(15)
C52F C53F C54F C46F 179.1(11)
C52F C53F C54F S55F -2.0(13)
N41F C46F C54F C53F -112.0(13)
N41F C46F C54F S55F 69.3(12)
C52F C51F S55F C54F -0.2(9)
C26F C51F S55F C54F -176.0(9)
C53F C54F S55F C51F 1.2(9)
C46F C54F S55F C51F -179.8(10)
